data_7045997
loop_
_publ_author_name
'Tarakanov, Pavel A.'
'Tarakanova, Ekaterina N.'
'Dorovatovskii, Pavel V.'
'Zubavichus, Yan V.'
'Khrustalev, Victor N.'
'Trashin, Stanislav A.'
'De Wael, Karolien'
'Neganova, Margarita E.'
'Mischenko, Denis V.'
'Sessler, Jonathan L.'
'Stuzhin, Pavel A.'
'Pushkarev, Victor E.'
'Tomilova, Larisa G.'

_publ_section_title
;
 Optical readout of controlled monomer-dimer self-assembly.
;
_journal_issue 40
_journal_name_full 'Dalton transactions (Cambridge, England : 2003)'
_journal_page_first 14169
_journal_page_last 14173
_journal_paper_doi 10.1039/c8dt00384j
_journal_volume 47
_journal_year 2018
_chemical_formula_moiety 'C94 H62 Br8 Mg N16 O S'
_chemical_formula_sum 'C94 H62 Br8 Mg N16 O S'
_chemical_formula_weight 2127.16
_space_group_crystal_system triclinic
_space_group_IT_number 2
_space_group_name_Hall '-P 1'
_space_group_name_H-M_alt 'P -1'
_symmetry_space_group_name_Hall '-P 1'
_symmetry_space_group_name_H-M 'P -1'
_atom_sites_solution_hydrogens geom
_atom_sites_solution_primary difmap
_atom_sites_solution_secondary difmap
_audit_creation_method SHELXL-2014/6
_audit_update_record
;
2016-07-02 deposited with the CCDC.
2018-04-04 downloaded from the CCDC.
;
_cell_angle_alpha 113.35(3)
_cell_angle_beta 100.91(3)
_cell_angle_gamma 95.58(3)
_cell_formula_units_Z 4
_cell_length_a 15.325(3)
_cell_length_b 27.895(6)
_cell_length_c 33.306(7)
_cell_measurement_reflns_used 500
_cell_measurement_temperature 100(2)
_cell_measurement_theta_max 35.0
_cell_measurement_theta_min 3.5
_cell_volume 12599(6)
_computing_cell_refinement iMosflm
_computing_data_collection Automar
_computing_data_reduction iMosflm
_computing_molecular_graphics 'Bruker SHELXTL'
_computing_publication_material 'Bruker SHELXTL'
_computing_structure_refinement 'SHELXL-2014/6 (Sheldrick, 2014)'
_computing_structure_solution 'SHELXS-97 (Sheldrick 2008)'
_diffrn_ambient_temperature 100(2)
_diffrn_measured_fraction_theta_full 0.811
_diffrn_measured_fraction_theta_max 0.739
_diffrn_measurement_device_type 'MAR CCD'
_diffrn_measurement_method '/f scan'
_diffrn_radiation_type synchrotron
_diffrn_radiation_wavelength 0.96990
_diffrn_reflns_av_R_equivalents 0.0851
_diffrn_reflns_av_unetI/netI 0.1064
_diffrn_reflns_Laue_measured_fraction_full 0.811
_diffrn_reflns_Laue_measured_fraction_max 0.739
_diffrn_reflns_limit_h_max 16
_diffrn_reflns_limit_h_min -17
_diffrn_reflns_limit_k_max 34
_diffrn_reflns_limit_k_min -29
_diffrn_reflns_limit_l_max 42
_diffrn_reflns_limit_l_min -42
_diffrn_reflns_number 117852
_diffrn_reflns_point_group_measured_fraction_full 0.811
_diffrn_reflns_point_group_measured_fraction_max 0.739
_diffrn_reflns_theta_full 35.587
_diffrn_reflns_theta_max 38.220
_diffrn_reflns_theta_min 3.318
_exptl_absorpt_coefficient_mu 0.973
_exptl_absorpt_correction_T_max 0.898
_exptl_absorpt_correction_T_min 0.848
_exptl_absorpt_correction_type multi-scan
_exptl_absorpt_process_details 'Scala (Evans, 2005)'
_exptl_crystal_colour black
_exptl_crystal_density_diffrn 1.121
_exptl_crystal_description prism
_exptl_crystal_F_000 4216
_exptl_crystal_size_max 0.15
_exptl_crystal_size_mid 0.12
_exptl_crystal_size_min 0.10
_refine_diff_density_max 1.108
_refine_diff_density_min -0.880
_refine_diff_density_rms 0.068
_refine_ls_extinction_coef 0.00030(2)
_refine_ls_extinction_expression Fc^*^=kFc[1+0.001xFc^2^\l^3^/sin(2\q)]^-1/4^
_refine_ls_extinction_method SHELXL
_refine_ls_goodness_of_fit_ref 1.080
_refine_ls_hydrogen_treatment constr
_refine_ls_matrix_type full
_refine_ls_number_parameters 1202
_refine_ls_number_reflns 40519
_refine_ls_number_restraints 726
_refine_ls_restrained_S_all 1.090
_refine_ls_R_factor_all 0.2374
_refine_ls_R_factor_gt 0.1361
_refine_ls_shift/su_max 0.002
_refine_ls_shift/su_mean 0.001
_refine_ls_structure_factor_coef Fsqd
_refine_ls_weighting_details 'w=1/[\s^2^(Fo^2^)+(0.01P)^2^+40P] where P=(Fo^2^+2Fc^2^)/3'
_refine_ls_weighting_scheme calc
_refine_ls_wR_factor_gt 0.2319
_refine_ls_wR_factor_ref 0.2672
_reflns_Friedel_coverage 0.000
_reflns_number_gt 15689
_reflns_number_total 40519
_reflns_threshold_expression 'I > 2\s(I)'
_cod_data_source_file c8dt00384j2.cif
_cod_data_source_block TAR1_sq
_cod_depositor_comments 'Adding full bibliography for 7045997.cif.'
_cod_database_code 7045997
_shelx_space_group_comment
;
The symmetry employed for this shelxl refinement is uniquely defined
by the following loop, which should always be used as a source of
symmetry information in preference to the above space-group names.
They are only intended as comments.
;
_shelx_estimated_absorpt_t_min 0.899
_shelx_estimated_absorpt_t_max 0.931
_platon_squeeze_void_probe_radius 1.20
_shelxl_version_number 2014/6

loop_
_space_group_symop_operation_xyz
'x, y, z'
'-x, -y, -z'

loop_
_atom_site_label
_atom_site_type_symbol
_atom_site_fract_x
_atom_site_fract_y
_atom_site_fract_z
_atom_site_U_iso_or_equiv
_atom_site_adp_type
_atom_site_occupancy
_atom_site_site_symmetry_order
_atom_site_calc_flag
_atom_site_refinement_flags_posn
_atom_site_refinement_flags_adp
_atom_site_refinement_flags_occupancy
_atom_site_disorder_assembly
_atom_site_disorder_group
Br1 Br 0.67776(2) -0.12280(2) 0.59108(2) 0.1213(3) Uani 1 1 d D . . . .
Br2 Br 0.42741(3) -0.38672(3) 0.21035(2) 0.1750(8) Uani 0.5 1 d D . P A 1
Br3 Br 0.10879(2) -0.33044(4) -0.07209(3) 0.1850(8) Uani 0.5 1 d D . P B 1
Br4 Br -0.07442(3) 0.01286(2) -0.13919(2) 0.2246(11) Uani 0.5 1 d D . P C 1
Br5 Br 0.07260(2) 0.48372(6) 0.08785(2) 0.3549(11) Uani 0.5 1 d D . P D 1
Br6 Br 0.55047(2) 0.74783(4) 0.45649(2) 0.2117(7) Uani 0.5 1 d D . P E 1
Br7 Br 0.86004(3) 0.68546(2) 0.73058(2) 0.1433(4) Uani 1 1 d D . . . .
Br8 Br 0.85677(2) 0.35829(2) 0.81284(4) 0.2238(10) Uani 0.5 1 d D . P F 1
Br2A Br 0.41185(3) -0.38559(4) 0.23195(2) 0.1750(8) Uani 0.5 1 d D . P A 2
Br3A Br 0.01427(3) -0.31435(2) -0.06668(2) 0.1850(8) Uani 0.5 1 d D . P B 2
Br4A Br -0.09562(3) -0.01451(2) -0.14177(2) 0.2246(11) Uani 0.5 1 d D . P C 2
Br5A Br 0.03036(4) 0.50075(4) 0.11927(2) 0.3549(11) Uani 0.5 1 d D . P D 2
Br6A Br 0.51491(2) 0.75038(4) 0.43900(8) 0.2117(7) Uani 0.5 1 d D . P E 2
Br8A Br 0.85525(2) 0.33217(3) 0.80421(3) 0.2238(10) Uani 0.5 1 d D . P F 2
Mg1 Mg 0.43982(15) 0.17955(7) 0.32991(6) 0.0825(6) Uani 1 1 d . . . . .
N1 N 0.4891(3) 0.11828(16) 0.33740(15) 0.0830(8) Uani 1 1 d . . . . .
N2 N 0.4226(3) 0.04831(17) 0.26295(15) 0.0843(5) Uani 1 1 d . . . . .
N3 N 0.4090(3) 0.13415(16) 0.26219(15) 0.0830(8) Uani 1 1 d . . . . .
N4 N 0.3671(3) 0.19913(17) 0.23402(15) 0.0843(5) Uani 1 1 d . . . . .
N5 N 0.4491(3) 0.24135(16) 0.31346(15) 0.0830(8) Uani 1 1 d . . . . .
N6 N 0.5235(3) 0.31188(17) 0.38755(15) 0.0843(5) Uani 1 1 d . . . . .
N7 N 0.5314(3) 0.22619(16) 0.38892(15) 0.0830(8) Uani 1 1 d . . . . .
N8 N 0.5728(3) 0.16314(17) 0.41722(15) 0.0843(5) Uani 1 1 d . . . . .
N9 N 0.5644(4) 0.05108(18) 0.40850(16) 0.0903(6) Uani 1 1 d . . . . .
N10 N 0.4756(4) -0.02423(18) 0.30515(16) 0.0903(6) Uani 1 1 d . . . . .
N11 N 0.3219(4) 0.00342(18) 0.16675(16) 0.0903(6) Uani 1 1 d . . . . .
N12 N 0.2851(4) 0.10304(18) 0.14770(16) 0.0903(6) Uani 1 1 d . . . . .
N13 N 0.3554(4) 0.30983(18) 0.24695(16) 0.0903(6) Uani 1 1 d . . . . .
N14 N 0.4631(4) 0.38383(18) 0.34788(16) 0.0903(6) Uani 1 1 d . . . . .
N15 N 0.6253(4) 0.35609(18) 0.48301(16) 0.0903(6) Uani 1 1 d . . . . .
N16 N 0.6495(4) 0.25745(18) 0.50418(16) 0.0903(6) Uani 1 1 d . . . . .
C1 C 0.5322(4) 0.1169(2) 0.37678(19) 0.0843(5) Uani 1 1 d . . . . .
C2 C 0.5350(4) 0.0657(2) 0.37228(19) 0.0832(7) Uani 1 1 d . . . . .
C3 C 0.4932(4) 0.0317(2) 0.32715(19) 0.0832(7) Uani 1 1 d . . . . .
C4 C 0.4640(4) 0.0662(2) 0.30715(19) 0.0843(5) Uani 1 1 d . . . . .
C5 C 0.3954(4) 0.0789(2) 0.24338(19) 0.0843(5) Uani 1 1 d . . . . .
C6 C 0.3493(4) 0.0588(2) 0.19446(19) 0.0832(7) Uani 1 1 d . . . . .
C7 C 0.3359(4) 0.1009(2) 0.18525(19) 0.0832(7) Uani 1 1 d . . . . .
C8 C 0.3711(4) 0.1497(2) 0.22978(19) 0.0843(5) Uani 1 1 d . . . . .
C9 C 0.4068(4) 0.2419(2) 0.27313(19) 0.0843(5) Uani 1 1 d . . . . .
C10 C 0.4050(4) 0.2947(2) 0.27869(19) 0.0832(7) Uani 1 1 d . . . . .
C11 C 0.4543(4) 0.3290(2) 0.32292(19) 0.0832(7) Uani 1 1 d . . . . .
C12 C 0.4801(4) 0.2948(2) 0.34390(19) 0.0843(5) Uani 1 1 d . . . . .
C13 C 0.5510(4) 0.2823(2) 0.40715(19) 0.0843(5) Uani 1 1 d . . . . .
C14 C 0.6018(4) 0.3014(2) 0.45362(19) 0.0832(7) Uani 1 1 d . . . . .
C15 C 0.6165(4) 0.2596(2) 0.46252(19) 0.0832(7) Uani 1 1 d . . . . .
C16 C 0.5676(4) 0.2110(2) 0.42043(19) 0.0843(5) Uani 1 1 d . . . . .
C17 C 0.5938(3) 0.00579(13) 0.39835(6) 0.0952(6) Uani 1 1 d D . . . .
C18 C 0.61578(19) -0.0240(2) 0.35329(8) 0.0952(6) Uani 1 1 d D . . . .
H18C H 0.6543 -0.0498 0.3553 0.114 Uiso 1 1 calc R U . . .
H18D H 0.6485 0.0012 0.3445 0.114 Uiso 1 1 calc R U . . .
C19 C 0.5259(2) -0.05264(9) 0.31884(15) 0.0952(6) Uani 1 1 d D . . . .
C20 C 0.6055(3) -0.00929(8) 0.43569(8) 0.1031(9) Uani 1 1 d D . . . .
H20 H 0.5882 0.0130 0.4618 0.124 Uiso 1 1 calc R U . . .
C21 C 0.63869(2) -0.05218(2) 0.43696(5) 0.1104(9) Uani 1 1 d D . . . .
H21 H 0.6580 -0.0736 0.4112 0.133 Uiso 1 1 calc R U . . .
C22 C 0.64790(2) -0.06884(2) 0.47337(4) 0.1213(3) Uani 1 1 d D . . . .
C23 C 0.6202(2) -0.03979(7) 0.51215(5) 0.1213(3) Uani 1 1 d D . . . .
H23A H 0.5946 -0.0094 0.5145 0.146 Uiso 1 1 calc R U . . .
C24 C 0.6301(2) -0.05550(6) 0.54741(5) 0.1213(3) Uani 1 1 d D . . . .
H24A H 0.6164 -0.0341 0.5749 0.146 Uiso 1 1 calc R U . . .
C25 C 0.6601(2) -0.10275(6) 0.54212(5) 0.1213(3) Uani 1 1 d D . . . .
C26 C 0.68725(19) -0.13203(7) 0.50327(4) 0.1213(3) Uani 1 1 d D . . . .
H26A H 0.7101 -0.1634 0.5003 0.146 Uiso 1 1 calc R U . . .
C27 C 0.6808(2) -0.11511(7) 0.46877(5) 0.1213(3) Uani 1 1 d D . . . .
H27A H 0.6987 -0.1351 0.4422 0.146 Uiso 1 1 calc R U . . .
C28 C 0.4910(2) -0.10965(5) 0.29792(11) 0.1031(9) Uani 1 1 d D . . . .
H28 H 0.4354 -0.1234 0.2754 0.124 Uiso 1 1 calc R U . . .
C29 C 0.53551(2) -0.14367(2) 0.30965(2) 0.1104(9) Uani 1 1 d D . . . .
H29A H 0.5867 -0.1289 0.3348 0.133 Uiso 0.5 1 calc R U P G 1
H29B H 0.5912 -0.1286 0.3321 0.133 Uiso 0.5 1 calc R U P H 2
C30 C 0.50994(2) -0.20116(2) 0.28616(2) 0.1750(8) Uani 0.5 1 d D . P A 1
C31 C 0.55780(18) -0.23272(5) 0.30222(9) 0.1750(8) Uani 0.5 1 d D . P A 1
H31A H 0.6084 -0.2166 0.3276 0.210 Uiso 0.5 1 calc R U P A 1
C32 C 0.53106(18) -0.28803(6) 0.28085(9) 0.1750(8) Uani 0.5 1 d D . P A 1
H32A H 0.5660 -0.3097 0.2904 0.210 Uiso 0.5 1 calc R U P A 1
C33 C 0.45317(18) -0.31149(5) 0.24551(10) 0.1750(8) Uani 0.5 1 d D . P A 1
C34 C 0.40192(17) -0.27971(5) 0.23150(11) 0.1750(8) Uani 0.5 1 d D . P A 1
H34A H 0.3479 -0.2956 0.2080 0.210 Uiso 0.5 1 calc R U P A 1
C35 C 0.42996(16) -0.22447(6) 0.25207(10) 0.1750(8) Uani 0.5 1 d D . P A 1
H35A H 0.3946 -0.2028 0.2428 0.210 Uiso 0.5 1 calc R U P A 1
C30A C 0.50644(2) -0.20027(2) 0.29141(2) 0.1750(8) Uani 0.5 1 d D . P A 2
C31A C 0.55540(18) -0.23009(5) 0.30933(9) 0.1750(8) Uani 0.5 1 d D . P A 2
H31B H 0.6086 -0.2130 0.3332 0.210 Uiso 0.5 1 calc R U P A 2
C32A C 0.52623(18) -0.28495(6) 0.29218(9) 0.1750(8) Uani 0.5 1 d D . P A 2
H32B H 0.5566 -0.3047 0.3060 0.210 Uiso 0.5 1 calc R U P A 2
C33A C 0.45251(19) -0.31073(5) 0.25474(10) 0.1750(8) Uani 0.5 1 d D . P A 2
C34A C 0.40130(18) -0.28092(5) 0.23802(9) 0.1750(8) Uani 0.5 1 d D . P A 2
H34B H 0.3475 -0.2981 0.2145 0.210 Uiso 0.5 1 calc R U P A 2
C35A C 0.42913(17) -0.22588(6) 0.25580(9) 0.1750(8) Uani 0.5 1 d D . P A 2
H35B H 0.3954 -0.2058 0.2437 0.210 Uiso 0.5 1 calc R U P A 2
C36 C 0.3097(3) -0.01355(8) 0.12235(10) 0.0952(6) Uani 1 1 d D . . . .
C37 C 0.3433(2) 0.02640(9) 0.10555(10) 0.0952(6) Uani 1 1 d D . . . .
H37A H 0.4032 0.0477 0.1251 0.114 Uiso 1 1 calc R U . . .
H37B H 0.3496 0.0076 0.0743 0.114 Uiso 1 1 calc R U . . .
C38 C 0.27473(18) 0.06250(11) 0.10674(10) 0.0952(6) Uani 1 1 d D . . . .
C39 C 0.2675(4) -0.06898(9) 0.09559(6) 0.1031(9) Uani 1 1 d D . . . .
H39 H 0.2528 -0.0900 0.1108 0.124 Uiso 1 1 calc R U . . .
C40 C 0.24804(2) -0.09225(2) 0.04988(2) 0.1104(9) Uani 1 1 d D . . . .
H40A H 0.2567 -0.0697 0.0353 0.133 Uiso 0.5 1 calc R U P I 1
H40B H 0.2719 -0.0731 0.0351 0.133 Uiso 0.5 1 calc R U P J 2
C41 C 0.21538(2) -0.14824(2) 0.02135(2) 0.1850(8) Uani 0.5 1 d D . P B 1
C42 C 0.2145(8) -0.18494(5) 0.04010(5) 0.1850(8) Uani 0.5 1 d D . P B 1
H42A H 0.2350 -0.1731 0.0718 0.222 Uiso 0.5 1 calc R U P B 1
C43 C 0.1835(7) -0.23914(6) 0.01231(5) 0.1850(8) Uani 0.5 1 d D . P B 1
H43A H 0.1818 -0.2640 0.0252 0.222 Uiso 0.5 1 calc R U P B 1
C44 C 0.1550(7) -0.25671(6) -0.03435(6) 0.1850(8) Uani 0.5 1 d D . P B 1
C45 C 0.1535(7) -0.22000(6) -0.05307(6) 0.1850(8) Uani 0.5 1 d D . P B 1
H45A H 0.1316 -0.2319 -0.0847 0.222 Uiso 0.5 1 calc R U P B 1
C46 C 0.1840(7) -0.16581(6) -0.02530(5) 0.1850(8) Uani 0.5 1 d D . P B 1
H46A H 0.1833 -0.1409 -0.0381 0.222 Uiso 0.5 1 calc R U P B 1
C41A C 0.19282(2) -0.14473(2) 0.02234(2) 0.1850(8) Uani 0.5 1 d D . P B 2
C42A C 0.12914(15) -0.16529(7) 0.03914(6) 0.1850(8) Uani 0.5 1 d D . P B 2
H42B H 0.1222 -0.1451 0.0686 0.222 Uiso 0.5 1 calc R U P B 2
C43A C 0.07560(17) -0.21577(8) 0.01250(6) 0.1850(8) Uani 0.5 1 d D . P B 2
H43B H 0.0312 -0.2297 0.0235 0.222 Uiso 0.5 1 calc R U P B 2
C44A C 0.08765(18) -0.24564(7) -0.03027(6) 0.1850(8) Uani 0.5 1 d D . P B 2
C45A C 0.14584(16) -0.22323(7) -0.04841(6) 0.1850(8) Uani 0.5 1 d D . P B 2
H45B H 0.1508 -0.2428 -0.0783 0.222 Uiso 0.5 1 calc R U P B 2
C46A C 0.19687(19) -0.17195(8) -0.02237(5) 0.1850(8) Uani 0.5 1 d D . P B 2
H46B H 0.2341 -0.1557 -0.0351 0.222 Uiso 0.5 1 calc R U P B 2
C47 C 0.2047(2) 0.05967(16) 0.06937(4) 0.1031(9) Uani 1 1 d D . . . .
H47 H 0.1611 0.0819 0.0753 0.124 Uiso 1 1 calc R U . . .
C48 C 0.20023(2) 0.02597(2) 0.02636(2) 0.1104(9) Uani 1 1 d D . . . .
H48A H 0.2425 0.0028 0.0214 0.133 Uiso 0.5 1 calc R U P K 1
H48B H 0.2478 0.0065 0.0217 0.133 Uiso 0.5 1 calc R U P L 2
C49 C 0.13516(2) 0.02286(2) -0.01286(2) 0.2246(11) Uani 0.5 1 d D . P C 1
C50 C 0.13730(15) -0.01287(12) -0.05596(5) 0.2246(11) Uani 0.5 1 d D . P C 1
H50A H 0.1845 -0.0327 -0.0598 0.269 Uiso 0.5 1 calc R U P C 1
C51 C 0.06996(13) -0.01942(10) -0.09347(6) 0.2246(11) Uani 0.5 1 d D . P C 1
H51A H 0.0707 -0.0442 -0.1228 0.269 Uiso 0.5 1 calc R U P C 1
C52 C 0.00175(14) 0.01047(10) -0.08783(5) 0.2246(11) Uani 0.5 1 d D . P C 1
C53 C -0.00304(14) 0.04417(12) -0.04455(5) 0.2246(11) Uani 0.5 1 d D . P C 1
H53A H -0.0512 0.0632 -0.0406 0.269 Uiso 0.5 1 calc R U P C 1
C54 C 0.06320(12) 0.04984(10) -0.00697(6) 0.2246(11) Uani 0.5 1 d D . P C 1
H54A H 0.0592 0.0721 0.0226 0.269 Uiso 0.5 1 calc R U P C 1
C49A C 0.13067(2) 0.01646(2) -0.01316(2) 0.2246(11) Uani 0.5 1 d D . P C 2
C50A C 0.12362(17) -0.02754(9) -0.05377(5) 0.2246(11) Uani 0.5 1 d D . P C 2
H50B H 0.1622 -0.0525 -0.0549 0.269 Uiso 0.5 1 calc R U P C 2
C51A C 0.05999(14) -0.03494(8) -0.09271(6) 0.2246(11) Uani 0.5 1 d D . P C 2
H51B H 0.0544 -0.0653 -0.1202 0.269 Uiso 0.5 1 calc R U P C 2
C52A C 0.00448(15) 0.00218(9) -0.09139(6) 0.2246(11) Uani 0.5 1 d D . P C 2
C53A C 0.00901(16) 0.04504(9) -0.05046(6) 0.2246(11) Uani 0.5 1 d D . P C 2
H53B H -0.0311 0.0692 -0.0492 0.269 Uiso 0.5 1 calc R U P C 2
C54A C 0.07238(14) 0.05232(8) -0.01146(6) 0.2246(11) Uani 0.5 1 d D . P C 2
H54B H 0.0759 0.0817 0.0163 0.269 Uiso 0.5 1 calc R U P C 2
C55 C 0.37465(17) 0.35802(12) 0.24871(11) 0.0952(6) Uani 1 1 d D . . . .
C56 C 0.4660(2) 0.39228(19) 0.27833(8) 0.0952(6) Uani 1 1 d D . . . .
H56A H 0.5134 0.3704 0.2732 0.114 Uiso 1 1 calc R U . . .
H56B H 0.4804 0.4215 0.2694 0.114 Uiso 1 1 calc R U . . .
C57 C 0.4676(4) 0.41594(10) 0.32822(8) 0.0952(6) Uani 1 1 d D . . . .
C58 C 0.3063(2) 0.37488(5) 0.22317(7) 0.1031(9) Uani 1 1 d D . . . .
H58 H 0.2516 0.3502 0.2056 0.124 Uiso 1 1 calc R U . . .
C59 C 0.31551(2) 0.42345(2) 0.22288(2) 0.1104(9) Uani 1 1 d D . . . .
H59A H 0.3633 0.4505 0.2453 0.133 Uiso 0.5 1 calc R U P M 1
H59B H 0.3709 0.4477 0.2402 0.133 Uiso 0.5 1 calc R U P N 2
C60 C 0.25812(2) 0.43747(4) 0.19098(2) 0.3549(11) Uani 0.5 1 d D . P D 1
C61 C 0.19074(17) 0.39876(6) 0.15536(7) 0.3549(11) Uani 0.5 1 d D . P D 1
H61A H 0.1820 0.3631 0.1521 0.426 Uiso 0.5 1 calc R U P D 1
C62 C 0.1360(2) 0.41241(6) 0.12444(7) 0.3549(11) Uani 0.5 1 d D . P D 1
H62A H 0.0913 0.3858 0.0997 0.426 Uiso 0.5 1 calc R U P D 1
C63 C 0.14724(18) 0.46504(6) 0.13000(7) 0.3549(11) Uani 0.5 1 d D . P D 1
C64 C 0.21529(18) 0.50368(6) 0.16528(7) 0.3549(11) Uani 0.5 1 d D . P D 1
H64A H 0.2241 0.5393 0.1685 0.426 Uiso 0.5 1 calc R U P D 1
C65 C 0.2705(2) 0.48995(5) 0.19592(7) 0.3549(11) Uani 0.5 1 d D . P D 1
H65A H 0.3166 0.5163 0.2201 0.426 Uiso 0.5 1 calc R U P D 1
C60A C 0.24835(2) 0.44164(2) 0.19848(2) 0.3549(11) Uani 0.5 1 d D . P D 2
C61A C 0.15993(11) 0.41257(7) 0.17978(8) 0.3549(11) Uani 0.5 1 d D . P D 2
H61B H 0.1434 0.3814 0.1839 0.426 Uiso 0.5 1 calc R U P D 2
C62A C 0.09577(12) 0.42926(6) 0.15504(7) 0.3549(11) Uani 0.5 1 d D . P D 2
H62B H 0.0350 0.4103 0.1433 0.426 Uiso 0.5 1 calc R U P D 2
C63A C 0.12091(12) 0.47383(7) 0.14753(8) 0.3549(11) Uani 0.5 1 d D . P D 2
C64A C 0.20861(11) 0.50372(7) 0.16722(8) 0.3549(11) Uani 0.5 1 d D . P D 2
H64B H 0.2245 0.5356 0.1640 0.426 Uiso 0.5 1 calc R U P D 2
C65A C 0.27301(13) 0.48676(6) 0.19160(7) 0.3549(11) Uani 0.5 1 d D . P D 2
H65B H 0.3336 0.5059 0.2035 0.426 Uiso 0.5 1 calc R U P D 2
C66 C 0.4664(4) 0.47162(5) 0.35440(8) 0.1031(9) Uani 1 1 d D . . . .
H66 H 0.4699 0.4833 0.3857 0.124 Uiso 1 1 calc R U . . .
C67 C 0.46067(2) 0.50792(2) 0.33695(2) 0.1104(9) Uani 1 1 d D . . . .
H67A H 0.4421 0.4958 0.3051 0.133 Uiso 0.5 1 calc R U P O 1
H67B H 0.4466 0.4943 0.3050 0.133 Uiso 0.5 1 calc R U P P 2
C68 C 0.48207(2) 0.56509(2) 0.36543(2) 0.2117(7) Uani 0.5 1 d D . P E 1
C69 C 0.4631(6) 0.60015(5) 0.34598(6) 0.2117(7) Uani 0.5 1 d D . P E 1
H69A H 0.4405 0.5870 0.3142 0.254 Uiso 0.5 1 calc R U P E 1
C70 C 0.4774(6) 0.65468(6) 0.37347(5) 0.2117(7) Uani 0.5 1 d D . P E 1
H70A H 0.4666 0.6789 0.3603 0.254 Uiso 0.5 1 calc R U P E 1
C71 C 0.5076(7) 0.67349(5) 0.42020(6) 0.2117(7) Uani 0.5 1 d D . P E 1
C72 C 0.5185(8) 0.63784(5) 0.43976(5) 0.2117(7) Uani 0.5 1 d D . P E 1
H72A H 0.5379 0.6506 0.4716 0.254 Uiso 0.5 1 calc R U P E 1
C73 C 0.5009(9) 0.58320(6) 0.41227(5) 0.2117(7) Uani 0.5 1 d D . P E 1
H73A H 0.5017 0.5585 0.4254 0.254 Uiso 0.5 1 calc R U P E 1
C68A C 0.47340(2) 0.56464(2) 0.36136(4) 0.2117(7) Uani 0.5 1 d D . P E 2
C69A C 0.4779(4) 0.59667(5) 0.33801(5) 0.2117(7) Uani 0.5 1 d D . P E 2
H69B H 0.4726 0.5808 0.3064 0.254 Uiso 0.5 1 calc R U P E 2
C70A C 0.4902(4) 0.65172(6) 0.36117(5) 0.2117(7) Uani 0.5 1 d D . P E 2
H70B H 0.4930 0.6734 0.3453 0.254 Uiso 0.5 1 calc R U P E 2
C71A C 0.4984(4) 0.67508(5) 0.40761(6) 0.2117(7) Uani 0.5 1 d D . P E 2
C72A C 0.4937(4) 0.64339(5) 0.43092(5) 0.2117(7) Uani 0.5 1 d D . P E 2
H72B H 0.4991 0.6593 0.4625 0.254 Uiso 0.5 1 calc R U P E 2
C73A C 0.4811(4) 0.58814(6) 0.40771(5) 0.2117(7) Uani 0.5 1 d D . P E 2
H73B H 0.4778 0.5665 0.4236 0.254 Uiso 0.5 1 calc R U P E 2
C74 C 0.6921(2) 0.37252(9) 0.51848(15) 0.0952(6) Uani 1 1 d D . . . .
C75 C 0.75951(19) 0.33715(9) 0.52245(11) 0.0952(6) Uani 1 1 d D . . . .
H75A H 0.8155 0.3584 0.5460 0.114 Uiso 1 1 calc R U . . .
H75B H 0.7755 0.3190 0.4934 0.114 Uiso 1 1 calc R U . . .
C76 C 0.7123(3) 0.29685(10) 0.53526(7) 0.0952(6) Uani 1 1 d D . . . .
C77 C 0.7030(3) 0.42738(11) 0.55076(10) 0.1031(9) Uani 1 1 d D . . . .
H77 H 0.6613 0.4476 0.5435 0.124 Uiso 1 1 calc R U . . .
C78 C 0.76723(2) 0.45262(2) 0.59038(2) 0.1104(9) Uani 1 1 d D . . . .
H78 H 0.8042 0.4304 0.5977 0.133 Uiso 1 1 calc R U . . .
C79 C 0.78917(2) 0.50768(2) 0.62353(2) 0.1433(4) Uani 1 1 d D . . . .
C80 C 0.73566(17) 0.54360(7) 0.61827(8) 0.1433(4) Uani 1 1 d D . . . .
H80A H 0.6861 0.5322 0.5926 0.172 Uiso 1 1 calc R U . . .
C81 C 0.75516(17) 0.59618(6) 0.65080(8) 0.1433(4) Uani 1 1 d D . . . .
H81A H 0.7200 0.6209 0.6468 0.172 Uiso 1 1 calc R U . . .
C82 C 0.82626(18) 0.61237(6) 0.68912(8) 0.1433(4) Uani 1 1 d D . . . .
C83 C 0.87990(17) 0.57654(6) 0.69438(8) 0.1433(4) Uani 1 1 d D . . . .
H83A H 0.9303 0.5881 0.7198 0.172 Uiso 1 1 calc R U . . .
C84 C 0.85936(18) 0.52375(7) 0.66229(8) 0.1433(4) Uani 1 1 d D . . . .
H84A H 0.8932 0.4987 0.6668 0.172 Uiso 1 1 calc R U . . .
C85 C 0.7317(3) 0.29859(14) 0.58016(7) 0.1031(9) Uani 1 1 d D . . . .
H85 H 0.7011 0.2694 0.5832 0.124 Uiso 1 1 calc R U . . .
C86 C 0.78848(2) 0.33700(2) 0.61851(2) 0.1104(9) Uani 1 1 d D . . . .
H86A H 0.8225 0.3645 0.6146 0.133 Uiso 0.5 1 calc R U P Q 1
H86B H 0.8200 0.3666 0.6164 0.133 Uiso 0.5 1 calc R U P R 2
C87 C 0.80460(2) 0.34202(2) 0.66440(2) 0.2238(10) Uani 0.5 1 d D . P F 1
C88 C 0.87300(19) 0.38198(9) 0.69835(5) 0.2238(10) Uani 0.5 1 d D . P F 1
H88A H 0.9060 0.4075 0.6919 0.269 Uiso 0.5 1 calc R U P F 1
C89 C 0.89285(19) 0.38446(8) 0.74187(5) 0.2238(10) Uani 0.5 1 d D . P F 1
H89A H 0.9403 0.4112 0.7649 0.269 Uiso 0.5 1 calc R U P F 1
C90 C 0.8430(2) 0.34767(9) 0.75156(4) 0.2238(10) Uani 0.5 1 d D . P F 1
C91 C 0.7726(2) 0.30875(9) 0.71795(5) 0.2238(10) Uani 0.5 1 d D . P F 1
H91A H 0.7370 0.2847 0.7249 0.269 Uiso 0.5 1 calc R U P F 1
C92 C 0.75462(19) 0.30526(8) 0.67409(5) 0.2238(10) Uani 0.5 1 d D . P F 1
H92A H 0.7084 0.2779 0.6509 0.269 Uiso 0.5 1 calc R U P F 1
C87A C 0.80425(2) 0.33586(2) 0.66237(2) 0.2238(10) Uani 0.5 1 d D . P F 2
C88A C 0.8492(4) 0.38151(8) 0.70098(4) 0.2238(10) Uani 0.5 1 d D . P F 2
H88B H 0.8722 0.4127 0.6984 0.269 Uiso 0.5 1 calc R U P F 2
C89A C 0.8606(4) 0.38125(7) 0.74348(4) 0.2238(10) Uani 0.5 1 d D . P F 2
H89B H 0.8931 0.4119 0.7697 0.269 Uiso 0.5 1 calc R U P F 2
C90A C 0.8241(4) 0.33595(7) 0.74739(4) 0.2238(10) Uani 0.5 1 d D . P F 2
C91A C 0.7804(4) 0.29004(8) 0.70872(4) 0.2238(10) Uani 0.5 1 d D . P F 2
H91B H 0.7572 0.2588 0.7113 0.269 Uiso 0.5 1 calc R U P F 2
C92A C 0.7706(4) 0.28998(7) 0.66617(5) 0.2238(10) Uani 0.5 1 d D . P F 2
H92B H 0.7411 0.2587 0.6398 0.269 Uiso 0.5 1 calc R U P F 2
S1 S 0.26101(16) 0.21596(8) 0.37218(7) 0.1080(7) Uani 0.5 1 d D . P S 1
O1 O 0.31673(12) 0.17848(6) 0.34449(7) 0.1080(7) Uani 1 1 d D . . . .
C93 C 0.3377(3) 0.26497(12) 0.42154(7) 0.1080(7) Uani 0.5 1 d D . P S 1
H93A H 0.3043 0.2895 0.4400 0.162 Uiso 0.5 1 calc R U P S 1
H93B H 0.3695 0.2478 0.4389 0.162 Uiso 0.5 1 calc R U P S 1
H93C H 0.3817 0.2848 0.4131 0.162 Uiso 0.5 1 calc R U P S 1
C94 C 0.2300(2) 0.25705(8) 0.34487(8) 0.1080(7) Uani 0.5 1 d D . P S 1
H94A H 0.1943 0.2815 0.3616 0.162 Uiso 0.5 1 calc R U P S 1
H94B H 0.2847 0.2775 0.3439 0.162 Uiso 0.5 1 calc R U P S 1
H94C H 0.1937 0.2349 0.3140 0.162 Uiso 0.5 1 calc R U P S 1
S1A S 0.21914(16) 0.14881(7) 0.31768(7) 0.1080(7) Uani 0.5 1 d D . P S 2
C93A C 0.2219(4) 0.08007(6) 0.29313(12) 0.1080(7) Uani 0.5 1 d D . P S 2
H93D H 0.1609 0.0599 0.2758 0.162 Uiso 0.5 1 calc R U P S 2
H93E H 0.2628 0.0735 0.2730 0.162 Uiso 0.5 1 calc R U P S 2
H93F H 0.2435 0.0688 0.3170 0.162 Uiso 0.5 1 calc R U P S 2
C94A C 0.1966(3) 0.15866(9) 0.26772(6) 0.1080(7) Uani 0.5 1 d D . P S 2
H94D H 0.1349 0.1403 0.2498 0.162 Uiso 0.5 1 calc R U P S 2
H94E H 0.2023 0.1968 0.2756 0.162 Uiso 0.5 1 calc R U P S 2
H94F H 0.2400 0.1443 0.2501 0.162 Uiso 0.5 1 calc R U P S 2
Br9 Br 0.76189(2) 0.75387(4) 0.40041(2) 0.1724(5) Uani 0.5 1 d D . P T 1
Br10 Br 1.10573(4) 0.68283(2) 0.68386(2) 0.3056(11) Uani 0.5 1 d D . P U 1
Br11 Br 1.12489(2) 0.33726(2) 0.76533(3) 0.2351(7) Uani 0.5 1 d D . P V 1
Br9A Br 0.75146(2) 0.75277(4) 0.39861(5) 0.1724(5) Uani 0.5 1 d D . P T 2
Br1A Br 1.09272(2) 0.66549(2) 0.69548(2) 0.3056(11) Uani 0.5 1 d D . P U 2
Br1B Br 1.10795(3) 0.34300(2) 0.76780(4) 0.2351(7) Uani 0.5 1 d D . P V 2
Br12 Br 0.94432(2) -0.13679(3) 0.53723(3) 0.1413(3) Uani 1 1 d D . . . .
Br13 Br 0.63681(3) -0.39781(3) 0.15255(2) 0.2072(8) Uani 0.5 1 d D . P W 1
Br14 Br 0.37219(2) -0.34917(3) -0.10428(4) 0.1487(7) Uani 0.5 1 d D . P X 1
Br1C Br 0.65116(5) -0.39713(3) 0.13808(2) 0.2072(8) Uani 0.5 1 d D . P W 2
Br1D Br 0.31357(2) -0.32099(2) -0.11597(3) 0.1487(7) Uani 0.5 1 d D . P X 2
Br15 Br 0.17334(3) 0.04613(2) -0.17592(2) 0.1684(5) Uani 1 1 d D . . . .
Br16 Br 0.35851(2) 0.50654(4) 0.06369(2) 0.3265(16) Uani 0.5 1 d D . P Y 1
Br1E Br 0.32675(3) 0.51865(5) 0.08374(2) 0.3265(16) Uani 0.5 1 d D . P Y 2
Mg2 Mg 0.69910(15) 0.18097(8) 0.28631(6) 0.0862(7) Uani 1 1 d . . . . .
N17 N 0.6999(4) 0.25729(18) 0.32724(15) 0.0869(8) Uani 1 1 d . . . . .
N18 N 0.7749(4) 0.26053(19) 0.40003(15) 0.0897(6) Uani 1 1 d . . . . .
N19 N 0.7267(3) 0.16827(18) 0.34267(15) 0.0869(8) Uani 1 1 d . . . . .
N20 N 0.7015(4) 0.07272(18) 0.30991(15) 0.0897(6) Uani 1 1 d . . . . .
N21 N 0.6391(4) 0.10285(18) 0.25324(15) 0.0869(8) Uani 1 1 d . . . . .
N22 N 0.5592(4) 0.09964(18) 0.18036(15) 0.0897(6) Uani 1 1 d . . . . .
N23 N 0.6103(4) 0.19267(18) 0.23962(15) 0.0869(8) Uani 1 1 d . . . . .
N24 N 0.6299(4) 0.28858(18) 0.27261(15) 0.0897(6) Uani 1 1 d . . . . .
N25 N 0.7052(4) 0.3956(2) 0.34582(16) 0.1004(7) Uani 1 1 d . . . . .
N26 N 0.8002(4) 0.3765(2) 0.43178(16) 0.1004(7) Uani 1 1 d . . . . .
N27 N 0.8392(4) 0.2107(2) 0.46095(16) 0.1004(7) Uani 1 1 d . . . . .
N28 N 0.7915(4) 0.0872(2) 0.40150(16) 0.1004(7) Uani 1 1 d . . . . .
N29 N 0.6337(4) -0.0357(2) 0.23308(16) 0.1004(7) Uani 1 1 d . . . . .
N30 N 0.5433(4) -0.0172(2) 0.14965(16) 0.1004(7) Uani 1 1 d . . . . .
N31 N 0.4781(4) 0.1513(2) 0.12327(16) 0.1004(7) Uani 1 1 d . . . . .
N32 N 0.5230(4) 0.2734(2) 0.18298(16) 0.1004(7) Uani 1 1 d . . . . .
C95 C 0.6771(5) 0.2964(2) 0.31429(19) 0.0897(6) Uani 1 1 d . . . . .
C96 C 0.7056(5) 0.3474(2) 0.35366(19) 0.0869(7) Uani 1 1 d . . . . .
C97 C 0.7490(4) 0.3401(2) 0.38751(19) 0.0869(7) Uani 1 1 d . . . . .
C98 C 0.7468(5) 0.2828(2) 0.37416(19) 0.0897(6) Uani 1 1 d . . . . .
C99 C 0.7675(5) 0.2077(2) 0.38650(19) 0.0897(6) Uani 1 1 d . . . . .
C100 C 0.7904(4) 0.1830(2) 0.41622(19) 0.0869(7) Uani 1 1 d . . . . .
C101 C 0.7742(4) 0.1306(2) 0.39203(19) 0.0869(7) Uani 1 1 d . . . . .
C102 C 0.7318(5) 0.1206(2) 0.34390(19) 0.0897(6) Uani 1 1 d . . . . .
C103 C 0.6614(5) 0.0651(2) 0.26791(19) 0.0897(6) Uani 1 1 d . . . . .
C104 C 0.6176(4) 0.0122(2) 0.23088(19) 0.0869(7) Uani 1 1 d . . . . .
C105 C 0.5811(4) 0.0213(2) 0.19423(19) 0.0869(7) Uani 1 1 d . . . . .
C106 C 0.5933(5) 0.0760(2) 0.20841(19) 0.0897(6) Uani 1 1 d . . . . .
C107 C 0.5653(5) 0.1529(2) 0.19551(19) 0.0897(6) Uani 1 1 d . . . . .
C108 C 0.5218(4) 0.1780(2) 0.16859(19) 0.0869(7) Uani 1 1 d . . . . .
C109 C 0.5429(4) 0.2332(2) 0.19593(19) 0.0869(7) Uani 1 1 d . . . . .
C110 C 0.5964(5) 0.2402(2) 0.23833(19) 0.0897(6) Uani 1 1 d . . . . .
C111 C 0.7051(4) 0.44185(9) 0.38291(7) 0.1033(7) Uani 1 1 d D . . . .
C112 C 0.6969(2) 0.43660(14) 0.42587(7) 0.1033(7) Uani 1 1 d D . . . .
H11D H 0.6819 0.4696 0.4468 0.124 Uiso 1 1 calc R U . . .
H11E H 0.6468 0.4068 0.4183 0.124 Uiso 1 1 calc R U . . .
C113 C 0.78382(18) 0.42660(15) 0.44928(11) 0.1033(7) Uani 1 1 d D . . . .
C114 C 0.7111(5) 0.49107(5) 0.37731(10) 0.1122(9) Uani 1 1 d D . . . .
H11A H 0.7092 0.4896 0.3482 0.135 Uiso 1 1 calc R U . . .
C115 C 0.71933(2) 0.53900(2) 0.41224(2) 0.1322(12) Uani 1 1 d D . . . .
H11B H 0.7185 0.5394 0.4408 0.159 Uiso 0.5 1 calc R U P Z 1
H11C H 0.7202 0.5396 0.4410 0.159 Uiso 0.5 1 calc R U P A 2
C116 C 0.72934(2) 0.58958(2) 0.40945(2) 0.1724(5) Uani 0.5 1 d D . P T 1
C117 C 0.6985(6) 0.59182(5) 0.36815(5) 0.1724(5) Uani 0.5 1 d D . P T 1
H11F H 0.6743 0.5599 0.3415 0.207 Uiso 0.5 1 calc R U P T 1
C118 C 0.7031(5) 0.64104(5) 0.36605(6) 0.1724(5) Uani 0.5 1 d D . P T 1
H11G H 0.6784 0.6428 0.3384 0.207 Uiso 0.5 1 calc R U P T 1
C119 C 0.7441(5) 0.68754(5) 0.40460(6) 0.1724(5) Uani 0.5 1 d D . P T 1
C120 C 0.7769(5) 0.68527(5) 0.44570(5) 0.1724(5) Uani 0.5 1 d D . P T 1
H12D H 0.8071 0.7168 0.4717 0.207 Uiso 0.5 1 calc R U P T 1
C121 C 0.7653(6) 0.63651(5) 0.44854(6) 0.1724(5) Uani 0.5 1 d D . P T 1
H12E H 0.7819 0.6353 0.4770 0.207 Uiso 0.5 1 calc R U P T 1
C11A C 0.72690(2) 0.58934(3) 0.40903(2) 0.1724(5) Uani 0.5 1 d D . P T 2
C11B C 0.7412(3) 0.59201(6) 0.36971(5) 0.1724(5) Uani 0.5 1 d D . P T 2
H11H H 0.7460 0.5608 0.3452 0.207 Uiso 0.5 1 calc R U P T 2
C11C C 0.7485(4) 0.64065(5) 0.36654(6) 0.1724(5) Uani 0.5 1 d D . P T 2
H11I H 0.7529 0.6421 0.3389 0.207 Uiso 0.5 1 calc R U P T 2
C11D C 0.7492(4) 0.68709(5) 0.40393(6) 0.1724(5) Uani 0.5 1 d D . P T 2
C12A C 0.7434(4) 0.68509(5) 0.44453(5) 0.1724(5) Uani 0.5 1 d D . P T 2
H12F H 0.7491 0.7171 0.4707 0.207 Uiso 0.5 1 calc R U P T 2
C12B C 0.7292(4) 0.63602(5) 0.44667(6) 0.1724(5) Uani 0.5 1 d D . P T 2
H12G H 0.7211 0.6344 0.4737 0.207 Uiso 0.5 1 calc R U P T 2
C122 C 0.8566(2) 0.46137(7) 0.48824(9) 0.1122(9) Uani 1 1 d D . . . .
H12A H 0.9105 0.4497 0.4966 0.135 Uiso 1 1 calc R U . . .
C123 C 0.84402(2) 0.51106(2) 0.51211(2) 0.1322(12) Uani 1 1 d D . . . .
H12B H 0.7893 0.5203 0.5012 0.159 Uiso 0.5 1 calc R U P B 1
H12C H 0.7938 0.5227 0.4997 0.159 Uiso 0.5 1 calc R U P C 2
C124 C 0.90559(2) 0.55145(2) 0.55250(2) 0.3056(11) Uani 0.5 1 d D . P U 1
C125 C 0.87959(14) 0.59919(8) 0.57640(9) 0.3056(11) Uani 0.5 1 d D . P U 1
H12H H 0.8234 0.6064 0.5647 0.367 Uiso 0.5 1 calc R U P U 1
C126 C 0.93608(12) 0.63628(9) 0.61752(9) 0.3056(11) Uani 0.5 1 d D . P U 1
H12I H 0.9170 0.6680 0.6345 0.367 Uiso 0.5 1 calc R U P U 1
C127 C 1.02047(13) 0.62684(9) 0.63366(9) 0.3056(11) Uani 0.5 1 d D . P U 1
C128 C 1.04872(13) 0.58054(8) 0.60846(9) 0.3056(11) Uani 0.5 1 d D . P U 1
H12J H 1.1074 0.5749 0.6187 0.367 Uiso 0.5 1 calc R U P U 1
C129 C 0.99080(12) 0.54251(9) 0.56824(9) 0.3056(11) Uani 0.5 1 d D . P U 1
H12K H 1.0094 0.5105 0.5516 0.367 Uiso 0.5 1 calc R U P U 1
C12C C 0.90323(2) 0.54783(2) 0.55577(2) 0.3056(11) Uani 0.5 1 d D . P U 2
C12D C 0.97544(15) 0.53096(7) 0.57549(8) 0.3056(11) Uani 0.5 1 d D . P U 2
H12L H 0.9840 0.4954 0.5612 0.367 Uiso 0.5 1 calc R U P U 2
C12E C 1.03503(18) 0.56667(7) 0.61633(8) 0.3056(11) Uani 0.5 1 d D . P U 2
H12M H 1.0806 0.5546 0.6315 0.367 Uiso 0.5 1 calc R U P U 2
C12F C 1.02737(18) 0.62007(7) 0.63480(7) 0.3056(11) Uani 0.5 1 d D . P U 2
C12G C 0.96080(17) 0.63788(7) 0.61246(7) 0.3056(11) Uani 0.5 1 d D . P U 2
H12N H 0.9566 0.6744 0.6247 0.367 Uiso 0.5 1 calc R U P U 2
C12H C 0.90032(19) 0.60192(6) 0.57202(9) 0.3056(11) Uani 0.5 1 d D . P U 2
H12O H 0.8575 0.6143 0.5557 0.367 Uiso 0.5 1 calc R U P U 2
C130 C 0.8365(2) 0.19108(12) 0.49165(10) 0.1033(7) Uani 1 1 d D . . . .
C131 C 0.7681(2) 0.14004(10) 0.47598(14) 0.1033(7) Uani 1 1 d D . . . .
H13D H 0.7612 0.1329 0.5022 0.124 Uiso 1 1 calc R U . . .
H13E H 0.7084 0.1433 0.4608 0.124 Uiso 1 1 calc R U . . .
C132 C 0.8026(2) 0.09488(9) 0.44335(11) 0.1033(7) Uani 1 1 d D . . . .
C133 C 0.8968(3) 0.22002(12) 0.53645(4) 0.1122(9) Uani 1 1 d D . . . .
H13A H 0.9393 0.2503 0.5416 0.135 Uiso 1 1 calc R U . . .
C134 C 0.89638(2) 0.20663(2) 0.57127(2) 0.1322(12) Uani 1 1 d D . . . .
H13B H 0.8577 0.1745 0.5652 0.159 Uiso 0.5 1 calc R U P D 1
H13C H 0.8605 0.1735 0.5648 0.159 Uiso 0.5 1 calc R U P E 2
C135 C 0.95035(2) 0.23748(2) 0.61710(2) 0.2351(7) Uani 0.5 1 d D . P V 1
C136 C 1.0018(2) 0.28737(7) 0.62898(5) 0.2351(7) Uani 0.5 1 d D . P V 1
H13F H 1.0058 0.2997 0.6064 0.282 Uiso 0.5 1 calc R U P V 1
C137 C 1.0474(3) 0.31926(8) 0.67399(5) 0.2351(7) Uani 0.5 1 d D . P V 1
H13G H 1.0809 0.3537 0.6822 0.282 Uiso 0.5 1 calc R U P V 1
C138 C 1.0437(2) 0.30052(8) 0.70685(5) 0.2351(7) Uani 0.5 1 d D . P V 1
C139 C 0.9911(2) 0.25102(8) 0.69513(5) 0.2351(7) Uani 0.5 1 d D . P V 1
H13H H 0.9884 0.2383 0.7175 0.282 Uiso 0.5 1 calc R U P V 1
C140 C 0.9426(3) 0.22011(8) 0.65046(4) 0.2351(7) Uani 0.5 1 d D . P V 1
H14B H 0.9043 0.1873 0.6428 0.282 Uiso 0.5 1 calc R U P V 1
C13A C 0.94627(2) 0.23879(2) 0.61761(2) 0.2351(7) Uani 0.5 1 d D . P V 2
C13B C 0.92343(18) 0.22816(10) 0.65228(4) 0.2351(7) Uani 0.5 1 d D . P V 2
H13I H 0.8735 0.2009 0.6456 0.282 Uiso 0.5 1 calc R U P V 2
C13C C 0.97404(16) 0.25761(10) 0.69680(5) 0.2351(7) Uani 0.5 1 d D . P V 2
H13J H 0.9573 0.2512 0.7205 0.282 Uiso 0.5 1 calc R U P V 2
C13D C 1.04917(18) 0.29645(11) 0.70644(5) 0.2351(7) Uani 0.5 1 d D . P V 2
C13E C 1.07294(18) 0.30655(11) 0.67174(4) 0.2351(7) Uani 0.5 1 d D . P V 2
H13K H 1.1245 0.3327 0.6783 0.282 Uiso 0.5 1 calc R U P V 2
C13F C 1.02082(15) 0.27810(10) 0.62737(5) 0.2351(7) Uani 0.5 1 d D . P V 2
H13L H 1.0362 0.2855 0.6038 0.282 Uiso 0.5 1 calc R U P V 2
C141 C 0.8376(3) 0.05409(9) 0.45461(7) 0.1122(9) Uani 1 1 d D . . . .
H14A H 0.8620 0.0294 0.4327 0.135 Uiso 1 1 calc R U . . .
C142 C 0.83949(2) 0.04722(2) 0.49296(4) 0.1413(3) Uani 1 1 d D . . . .
H142 H 0.8222 0.0747 0.5162 0.170 Uiso 1 1 calc R U . . .
C143 C 0.86426(2) 0.00373(2) 0.50342(3) 0.1413(3) Uani 1 1 d D . . . .
C144 C 0.8692(2) 0.00650(7) 0.54657(5) 0.1413(3) Uani 1 1 d D . . . .
H14C H 0.8563 0.0368 0.5691 0.170 Uiso 1 1 calc R U . . .
C145 C 0.8932(2) -0.03521(6) 0.55673(5) 0.1413(3) Uani 1 1 d D . . . .
H14D H 0.8952 -0.0337 0.5859 0.170 Uiso 1 1 calc R U . . .
C146 C 0.9140(2) -0.07913(6) 0.52393(5) 0.1413(3) Uani 1 1 d D . . . .
C147 C 0.9146(2) -0.08044(6) 0.48170(5) 0.1413(3) Uani 1 1 d D . . . .
H14E H 0.9338 -0.1089 0.4603 0.170 Uiso 1 1 calc R U . . .
C148 C 0.8869(2) -0.03987(7) 0.47092(5) 0.1413(3) Uani 1 1 d D . . . .
H14F H 0.8835 -0.0419 0.4415 0.170 Uiso 1 1 calc R U . . .
C149 C 0.5732(2) -0.08223(9) 0.20783(13) 0.1033(7) Uani 1 1 d D . . . .
C150 C 0.4875(2) -0.07547(14) 0.18068(7) 0.1033(7) Uani 1 1 d D . . . .
H15D H 0.4658 -0.0444 0.2003 0.124 Uiso 1 1 calc R U . . .
H15E H 0.4399 -0.1073 0.1706 0.124 Uiso 1 1 calc R U . . .
C151 C 0.5024(4) -0.06757(14) 0.13965(6) 0.1033(7) Uani 1 1 d D . . . .
C152 C 0.6035(2) -0.13136(5) 0.20383(18) 0.1122(9) Uani 1 1 d D . . . .
H15A H 0.6654 -0.1303 0.2159 0.135 Uiso 1 1 calc R U . . .
C153 C 0.54498(2) -0.17846(2) 0.18328(2) 0.1322(12) Uani 1 1 d D . . . .
H15B H 0.4834 -0.1777 0.1724 0.159 Uiso 0.5 1 calc R U P F 1
H15C H 0.4824 -0.1777 0.1752 0.159 Uiso 0.5 1 calc R U P G 2
C154 C 0.56737(2) -0.22980(2) 0.17637(2) 0.2072(8) Uani 0.5 1 d D . P W 1
C155 C 0.64854(14) -0.23365(6) 0.20100(11) 0.2072(8) Uani 0.5 1 d D . P W 1
H15F H 0.6897 -0.2023 0.2226 0.249 Uiso 0.5 1 calc R U P W 1
C156 C 0.66942(16) -0.28364(5) 0.19393(12) 0.2072(8) Uani 0.5 1 d D . P W 1
H15G H 0.7248 -0.2863 0.2107 0.249 Uiso 0.5 1 calc R U P W 1
C157 C 0.60891(15) -0.32955(5) 0.16226(12) 0.2072(8) Uani 0.5 1 d D . P W 1
C158 C 0.52766(14) -0.32577(6) 0.13757(11) 0.2072(8) Uani 0.5 1 d D . P W 1
H15H H 0.4867 -0.3571 0.1158 0.249 Uiso 0.5 1 calc R U P W 1
C159 C 0.50658(16) -0.27598(5) 0.14477(12) 0.2072(8) Uani 0.5 1 d D . P W 1
H15I H 0.4509 -0.2734 0.1282 0.249 Uiso 0.5 1 calc R U P W 1
C15A C 0.57004(2) -0.23002(2) 0.17263(2) 0.2072(8) Uani 0.5 1 d D . P W 2
C15B C 0.65925(12) -0.23329(6) 0.1888(2) 0.2072(8) Uani 0.5 1 d D . P W 2
H15J H 0.7033 -0.2018 0.2069 0.249 Uiso 0.5 1 calc R U P W 2
C15C C 0.68361(13) -0.28308(5) 0.1781(3) 0.2072(8) Uani 0.5 1 d D . P W 2
H15K H 0.7454 -0.2855 0.1859 0.249 Uiso 0.5 1 calc R U P W 2
C15D C 0.61697(13) -0.32911(5) 0.1561(3) 0.2072(8) Uani 0.5 1 d D . P W 2
C15E C 0.52726(12) -0.32575(6) 0.1414(3) 0.2072(8) Uani 0.5 1 d D . P W 2
H15L H 0.4825 -0.3573 0.1248 0.249 Uiso 0.5 1 calc R U P W 2
C15F C 0.50329(13) -0.27606(5) 0.1511(3) 0.2072(8) Uani 0.5 1 d D . P W 2
H15M H 0.4416 -0.2736 0.1430 0.249 Uiso 0.5 1 calc R U P W 2
C160 C 0.4862(3) -0.10753(7) 0.09337(8) 0.1122(9) Uani 1 1 d D . . . .
H16A H 0.5061 -0.0978 0.0718 0.135 Uiso 1 1 calc R U . . .
C161 C 0.44374(2) -0.15789(2) 0.08030(2) 0.1322(12) Uani 1 1 d D . . . .
H16B H 0.4220 -0.1651 0.1026 0.159 Uiso 1 1 calc R U . H 1
C162 C 0.42731(2) -0.20211(2) 0.03677(3) 0.1487(7) Uani 0.5 1 d D . P X 1
C163 C 0.4024(3) -0.25388(5) 0.03267(5) 0.1487(7) Uani 0.5 1 d D . P X 1
H16F H 0.3965 -0.2594 0.0585 0.178 Uiso 0.5 1 calc R U P X 1
C164 C 0.3861(3) -0.29727(6) -0.00915(5) 0.1487(7) Uani 0.5 1 d D . P X 1
H16G H 0.3693 -0.3323 -0.0118 0.178 Uiso 0.5 1 calc R U P X 1
C165 C 0.3945(3) -0.28942(6) -0.04717(5) 0.1487(7) Uani 0.5 1 d D . P X 1
C166 C 0.4194(3) -0.23812(6) -0.04330(5) 0.1487(7) Uani 0.5 1 d D . P X 1
H16H H 0.4252 -0.2327 -0.0692 0.178 Uiso 0.5 1 calc R U P X 1
C167 C 0.4359(3) -0.19449(6) -0.00129(5) 0.1487(7) Uani 0.5 1 d D . P X 1
H16I H 0.4531 -0.1595 0.0013 0.178 Uiso 0.5 1 calc R U P X 1
C16A C 0.41267(2) -0.19682(2) 0.03345(2) 0.1487(7) Uani 0.5 1 d D . P X 2
C16B C 0.3652(2) -0.24712(7) 0.02343(5) 0.1487(7) Uani 0.5 1 d D . P X 2
H16J H 0.3462 -0.2541 0.0464 0.178 Uiso 0.5 1 calc R U P X 2
C16C C 0.3458(3) -0.28715(8) -0.02043(5) 0.1487(7) Uani 0.5 1 d D . P X 2
H16K H 0.3137 -0.3214 -0.0273 0.178 Uiso 0.5 1 calc R U P X 2
C16D C 0.3737(2) -0.27676(8) -0.05422(5) 0.1487(7) Uani 0.5 1 d D . P X 2
C16E C 0.4276(2) -0.22786(8) -0.04329(5) 0.1487(7) Uani 0.5 1 d D . P X 2
H16L H 0.4509 -0.2218 -0.0657 0.178 Uiso 0.5 1 calc R U P X 2
C16F C 0.4473(2) -0.18790(8) 0.00060(5) 0.1487(7) Uani 0.5 1 d D . P X 2
H16M H 0.4841 -0.1547 0.0081 0.178 Uiso 0.5 1 calc R U P X 2
C168 C 0.4182(3) 0.17059(14) 0.10511(8) 0.1033(7) Uani 1 1 d D . . . .
C169 C 0.3827(2) 0.21735(10) 0.13500(15) 0.1033(7) Uani 1 1 d D . . . .
H16D H 0.3690 0.2109 0.1605 0.124 Uiso 1 1 calc R U . . .
H16E H 0.3258 0.2208 0.1174 0.124 Uiso 1 1 calc R U . . .
C170 C 0.4518(3) 0.26864(8) 0.15322(12) 0.1033(7) Uani 1 1 d D . . . .
C171 C 0.3837(2) 0.14347(15) 0.05645(7) 0.1122(9) Uani 1 1 d D . . . .
H17A H 0.4120 0.1152 0.0410 0.135 Uiso 1 1 calc R U . . .
C172 C 0.31539(2) 0.15397(2) 0.03044(2) 0.1322(12) Uani 1 1 d D . . . .
H172 H 0.2860 0.1814 0.0462 0.159 Uiso 1 1 calc R U . . .
C173 C 0.28183(2) 0.12849(2) -0.01832(2) 0.1684(5) Uani 1 1 d D . . . .
C174 C 0.32241(15) 0.08866(10) -0.04438(6) 0.1684(5) Uani 1 1 d D . . . .
H17C H 0.3728 0.0788 -0.0302 0.202 Uiso 1 1 calc R U . . .
C175 C 0.28897(15) 0.06337(10) -0.09117(5) 0.1684(5) Uani 1 1 d D . . . .
H17D H 0.3187 0.0377 -0.1091 0.202 Uiso 1 1 calc R U . . .
C176 C 0.21178(15) 0.07582(10) -0.11164(5) 0.1684(5) Uani 1 1 d D . . . .
C177 C 0.17327(15) 0.11702(10) -0.08583(5) 0.1684(5) Uani 1 1 d D . . . .
H17E H 0.1259 0.1288 -0.1002 0.202 Uiso 1 1 calc R U . . .
C178 C 0.20460(15) 0.14090(11) -0.03886(6) 0.1684(5) Uani 1 1 d D . . . .
H17F H 0.1735 0.1655 -0.0209 0.202 Uiso 1 1 calc R U . . .
C179 C 0.44196(18) 0.31444(6) 0.14342(7) 0.1122(9) Uani 1 1 d D . . . .
H17B H 0.4900 0.3445 0.1587 0.135 Uiso 1 1 calc R U . . .
C180 C 0.37085(2) 0.31845(2) 0.11452(2) 0.1322(12) Uani 1 1 d D . . . .
H18A H 0.3196 0.2903 0.1013 0.159 Uiso 0.5 1 calc R U P I 1
H18B H 0.3242 0.2879 0.0977 0.159 Uiso 0.5 1 calc R U P J 2
C181 C 0.36793(2) 0.36297(2) 0.10249(2) 0.3265(16) Uani 0.5 1 d D . P Y 1
C182 C 0.3034(2) 0.35771(6) 0.06452(6) 0.3265(16) Uani 0.5 1 d D . P Y 1
H18E H 0.2640 0.3245 0.0458 0.392 Uiso 0.5 1 calc R U P Y 1
C183 C 0.2970(2) 0.40128(5) 0.05411(7) 0.3265(16) Uani 0.5 1 d D . P Y 1
H18F H 0.2563 0.3971 0.0271 0.392 Uiso 0.5 1 calc R U P Y 1
C184 C 0.3505(2) 0.45094(6) 0.08340(6) 0.3265(16) Uani 0.5 1 d D . P Y 1
C185 C 0.4117(2) 0.45677(6) 0.12258(6) 0.3265(16) Uani 0.5 1 d D . P Y 1
H18G H 0.4485 0.4905 0.1424 0.392 Uiso 0.5 1 calc R U P Y 1
C186 C 0.4188(2) 0.41306(5) 0.13268(7) 0.3265(16) Uani 0.5 1 d D . P Y 1
H18H H 0.4582 0.4174 0.1601 0.392 Uiso 0.5 1 calc R U P Y 1
C18A C 0.36050(2) 0.36559(3) 0.10728(2) 0.3265(16) Uani 0.5 1 d D . P Y 2
C18B C 0.27752(13) 0.36840(6) 0.08318(9) 0.3265(16) Uani 0.5 1 d D . P Y 2
H18I H 0.2272 0.3400 0.0726 0.392 Uiso 0.5 1 calc R U P Y 2
C18C C 0.26873(14) 0.41310(6) 0.07461(9) 0.3265(16) Uani 0.5 1 d D . P Y 2
H18J H 0.2139 0.4140 0.0562 0.392 Uiso 0.5 1 calc R U P Y 2
C18D C 0.34057(15) 0.45636(6) 0.09309(9) 0.3265(16) Uani 0.5 1 d D . P Y 2
C18E C 0.42044(14) 0.45555(6) 0.12078(8) 0.3265(16) Uani 0.5 1 d D . P Y 2
H18K H 0.4681 0.4858 0.1346 0.392 Uiso 0.5 1 calc R U P Y 2
C18F C 0.43023(14) 0.41022(6) 0.12815(10) 0.3265(16) Uani 0.5 1 d D . P Y 2
H18L H 0.4843 0.4098 0.1473 0.392 Uiso 0.5 1 calc R U P Y 2
O2 O 0.81736(10) 0.18183(8) 0.27185(5) 0.1156(8) Uani 1 1 d D . . . .
S2 S 0.83688(14) 0.16871(8) 0.22560(7) 0.1156(8) Uani 0.5 1 d D . P K 1
C187 C 0.95097(14) 0.19818(11) 0.23501(11) 0.1156(8) Uani 0.5 1 d D . P K 1
H18M H 0.9656 0.1905 0.2059 0.173 Uiso 0.5 1 calc R U P K 1
H18N H 0.9594 0.2368 0.2523 0.173 Uiso 0.5 1 calc R U P K 1
H18O H 0.9910 0.1836 0.2520 0.173 Uiso 0.5 1 calc R U P K 1
C188 C 0.8485(3) 0.10112(7) 0.20271(13) 0.1156(8) Uani 0.5 1 d D . P K 1
H18P H 0.8611 0.0914 0.1730 0.173 Uiso 0.5 1 calc R U P K 1
H18Q H 0.8985 0.0961 0.2229 0.173 Uiso 0.5 1 calc R U P K 1
H18R H 0.7922 0.0785 0.1996 0.173 Uiso 0.5 1 calc R U P K 1
S2A S 0.88916(13) 0.14625(8) 0.26379(7) 0.1156(8) Uani 0.5 1 d D . P K 2
C18G C 0.98919(13) 0.18561(12) 0.26597(9) 0.1156(8) Uani 0.5 1 d D . P K 2
H18S H 1.0363 0.1641 0.2610 0.173 Uiso 0.5 1 calc R U P K 2
H18T H 0.9769 0.1986 0.2425 0.173 Uiso 0.5 1 calc R U P K 2
H18U H 1.0097 0.2159 0.2957 0.173 Uiso 0.5 1 calc R U P K 2
C18H C 0.9275(2) 0.13823(9) 0.31387(6) 0.1156(8) Uani 0.5 1 d D . P K 2
H18V H 0.9734 0.1157 0.3098 0.173 Uiso 0.5 1 calc R U P K 2
H18W H 0.9541 0.1731 0.3390 0.173 Uiso 0.5 1 calc R U P K 2
H18X H 0.8764 0.1214 0.3205 0.173 Uiso 0.5 1 calc R U P K 2

loop_
_atom_site_aniso_label
_atom_site_aniso_U_11
_atom_site_aniso_U_22
_atom_site_aniso_U_33
_atom_site_aniso_U_23
_atom_site_aniso_U_13
_atom_site_aniso_U_12
Br1 0.1358(7) 0.1354(5) 0.1218(5) 0.0786(3) 0.0341(5) 0.0457(5)
Br2 0.2549(17) 0.0630(5) 0.1971(16) 0.0476(7) 0.0576(13) 0.0172(8)
Br3 0.1967(17) 0.0927(9) 0.1559(12) -0.0242(9) -0.0161(13) -0.0028(11)
Br4 0.0973(9) 0.432(3) 0.0963(6) 0.0968(10) -0.0020(6) -0.0441(13)
Br5 0.410(2) 0.1545(11) 0.3426(19) 0.0747(10) -0.2017(13) 0.0687(12)
Br6 0.1700(10) 0.0671(5) 0.4207(18) 0.0771(8) 0.1652(9) 0.0604(6)
Br7 0.1595(8) 0.0859(5) 0.1321(6) -0.0094(5) 0.0508(6) 0.0063(6)
Br8 0.2286(15) 0.276(2) 0.0793(7) 0.0129(10) -0.0093(9) 0.0260(16)
Br2A 0.2549(17) 0.0630(5) 0.1971(16) 0.0476(7) 0.0576(13) 0.0172(8)
Br3A 0.1967(17) 0.0927(9) 0.1559(12) -0.0242(9) -0.0161(13) -0.0028(11)
Br4A 0.0973(9) 0.432(3) 0.0963(6) 0.0968(10) -0.0020(6) -0.0441(13)
Br5A 0.410(2) 0.1545(11) 0.3426(19) 0.0747(10) -0.2017(13) 0.0687(12)
Br6A 0.1700(10) 0.0671(5) 0.4207(18) 0.0771(8) 0.1652(9) 0.0604(6)
Br8A 0.2286(15) 0.276(2) 0.0793(7) 0.0129(10) -0.0093(9) 0.0260(16)
Mg1 0.1008(14) 0.0588(9) 0.0798(11) 0.0219(8) 0.0167(10) 0.0241(10)
N1 0.1041(18) 0.0554(11) 0.0802(13) 0.0206(10) 0.0162(12) 0.0229(12)
N2 0.0948(11) 0.0590(8) 0.0845(9) 0.0186(7) 0.0155(8) 0.0160(8)
N3 0.1041(18) 0.0554(11) 0.0802(13) 0.0206(10) 0.0162(12) 0.0229(12)
N4 0.0948(11) 0.0590(8) 0.0845(9) 0.0186(7) 0.0155(8) 0.0160(8)
N5 0.1041(18) 0.0554(11) 0.0802(13) 0.0206(10) 0.0162(12) 0.0229(12)
N6 0.0948(11) 0.0590(8) 0.0845(9) 0.0186(7) 0.0155(8) 0.0160(8)
N7 0.1041(18) 0.0554(11) 0.0802(13) 0.0206(10) 0.0162(12) 0.0229(12)
N8 0.0948(11) 0.0590(8) 0.0845(9) 0.0186(7) 0.0155(8) 0.0160(8)
N9 0.1077(13) 0.0665(9) 0.0909(10) 0.0289(7) 0.0206(9) 0.0183(9)
N10 0.1077(13) 0.0665(9) 0.0909(10) 0.0289(7) 0.0206(9) 0.0183(9)
N11 0.1077(13) 0.0665(9) 0.0909(10) 0.0289(7) 0.0206(9) 0.0183(9)
N12 0.1077(13) 0.0665(9) 0.0909(10) 0.0289(7) 0.0206(9) 0.0183(9)
N13 0.1077(13) 0.0665(9) 0.0909(10) 0.0289(7) 0.0206(9) 0.0183(9)
N14 0.1077(13) 0.0665(9) 0.0909(10) 0.0289(7) 0.0206(9) 0.0183(9)
N15 0.1077(13) 0.0665(9) 0.0909(10) 0.0289(7) 0.0206(9) 0.0183(9)
N16 0.1077(13) 0.0665(9) 0.0909(10) 0.0289(7) 0.0206(9) 0.0183(9)
C1 0.0948(11) 0.0590(8) 0.0845(9) 0.0186(7) 0.0155(8) 0.0160(8)
C2 0.0907(14) 0.0574(10) 0.0868(12) 0.0185(9) 0.0165(11) 0.0136(11)
C3 0.0907(14) 0.0574(10) 0.0868(12) 0.0185(9) 0.0165(11) 0.0136(11)
C4 0.0948(11) 0.0590(8) 0.0845(9) 0.0186(7) 0.0155(8) 0.0160(8)
C5 0.0948(11) 0.0590(8) 0.0845(9) 0.0186(7) 0.0155(8) 0.0160(8)
C6 0.0907(14) 0.0574(10) 0.0868(12) 0.0185(9) 0.0165(11) 0.0136(11)
C7 0.0907(14) 0.0574(10) 0.0868(12) 0.0185(9) 0.0165(11) 0.0136(11)
C8 0.0948(11) 0.0590(8) 0.0845(9) 0.0186(7) 0.0155(8) 0.0160(8)
C9 0.0948(11) 0.0590(8) 0.0845(9) 0.0186(7) 0.0155(8) 0.0160(8)
C10 0.0907(14) 0.0574(10) 0.0868(12) 0.0185(9) 0.0165(11) 0.0136(11)
C11 0.0907(14) 0.0574(10) 0.0868(12) 0.0185(9) 0.0165(11) 0.0136(11)
C12 0.0948(11) 0.0590(8) 0.0845(9) 0.0186(7) 0.0155(8) 0.0160(8)
C13 0.0948(11) 0.0590(8) 0.0845(9) 0.0186(7) 0.0155(8) 0.0160(8)
C14 0.0907(14) 0.0574(10) 0.0868(12) 0.0185(9) 0.0165(11) 0.0136(11)
C15 0.0907(14) 0.0574(10) 0.0868(12) 0.0185(9) 0.0165(11) 0.0136(11)
C16 0.0948(11) 0.0590(8) 0.0845(9) 0.0186(7) 0.0155(8) 0.0160(8)
C17 0.1112(15) 0.0678(10) 0.0921(11) 0.0241(8) 0.0131(10) 0.0201(10)
C18 0.1112(15) 0.0678(10) 0.0921(11) 0.0241(8) 0.0131(10) 0.0201(10)
C19 0.1112(15) 0.0678(10) 0.0921(11) 0.0241(8) 0.0131(10) 0.0201(10)
C20 0.133(2) 0.0709(12) 0.0916(14) 0.0238(10) 0.0185(13) 0.0227(13)
C21 0.1170(19) 0.0795(14) 0.1147(16) 0.0253(12) 0.0176(14) 0.0216(14)
C22 0.1358(7) 0.1354(5) 0.1218(5) 0.0786(3) 0.0341(5) 0.0457(5)
C23 0.1358(7) 0.1354(5) 0.1218(5) 0.0786(3) 0.0341(5) 0.0457(5)
C24 0.1358(7) 0.1354(5) 0.1218(5) 0.0786(3) 0.0341(5) 0.0457(5)
C25 0.1358(7) 0.1354(5) 0.1218(5) 0.0786(3) 0.0341(5) 0.0457(5)
C26 0.1358(7) 0.1354(5) 0.1218(5) 0.0786(3) 0.0341(5) 0.0457(5)
C27 0.1358(7) 0.1354(5) 0.1218(5) 0.0786(3) 0.0341(5) 0.0457(5)
C28 0.133(2) 0.0709(12) 0.0916(14) 0.0238(10) 0.0185(13) 0.0227(13)
C29 0.1170(19) 0.0795(14) 0.1147(16) 0.0253(12) 0.0176(14) 0.0216(14)
C30 0.2549(17) 0.0630(5) 0.1971(16) 0.0476(7) 0.0576(13) 0.0172(8)
C31 0.2549(17) 0.0630(5) 0.1971(16) 0.0476(7) 0.0576(13) 0.0172(8)
C32 0.2549(17) 0.0630(5) 0.1971(16) 0.0476(7) 0.0576(13) 0.0172(8)
C33 0.2549(17) 0.0630(5) 0.1971(16) 0.0476(7) 0.0576(13) 0.0172(8)
C34 0.2549(17) 0.0630(5) 0.1971(16) 0.0476(7) 0.0576(13) 0.0172(8)
C35 0.2549(17) 0.0630(5) 0.1971(16) 0.0476(7) 0.0576(13) 0.0172(8)
C30A 0.2549(17) 0.0630(5) 0.1971(16) 0.0476(7) 0.0576(13) 0.0172(8)
C31A 0.2549(17) 0.0630(5) 0.1971(16) 0.0476(7) 0.0576(13) 0.0172(8)
C32A 0.2549(17) 0.0630(5) 0.1971(16) 0.0476(7) 0.0576(13) 0.0172(8)
C33A 0.2549(17) 0.0630(5) 0.1971(16) 0.0476(7) 0.0576(13) 0.0172(8)
C34A 0.2549(17) 0.0630(5) 0.1971(16) 0.0476(7) 0.0576(13) 0.0172(8)
C35A 0.2549(17) 0.0630(5) 0.1971(16) 0.0476(7) 0.0576(13) 0.0172(8)
C36 0.1112(15) 0.0678(10) 0.0921(11) 0.0241(8) 0.0131(10) 0.0201(10)
C37 0.1112(15) 0.0678(10) 0.0921(11) 0.0241(8) 0.0131(10) 0.0201(10)
C38 0.1112(15) 0.0678(10) 0.0921(11) 0.0241(8) 0.0131(10) 0.0201(10)
C39 0.133(2) 0.0709(12) 0.0916(14) 0.0238(10) 0.0185(13) 0.0227(13)
C40 0.1170(19) 0.0795(14) 0.1147(16) 0.0253(12) 0.0176(14) 0.0216(14)
C41 0.1967(17) 0.0927(9) 0.1559(12) -0.0242(9) -0.0161(13) -0.0028(11)
C42 0.1967(17) 0.0927(9) 0.1559(12) -0.0242(9) -0.0161(13) -0.0028(11)
C43 0.1967(17) 0.0927(9) 0.1559(12) -0.0242(9) -0.0161(13) -0.0028(11)
C44 0.1967(17) 0.0927(9) 0.1559(12) -0.0242(9) -0.0161(13) -0.0028(11)
C45 0.1967(17) 0.0927(9) 0.1559(12) -0.0242(9) -0.0161(13) -0.0028(11)
C46 0.1967(17) 0.0927(9) 0.1559(12) -0.0242(9) -0.0161(13) -0.0028(11)
C41A 0.1967(17) 0.0927(9) 0.1559(12) -0.0242(9) -0.0161(13) -0.0028(11)
C42A 0.1967(17) 0.0927(9) 0.1559(12) -0.0242(9) -0.0161(13) -0.0028(11)
C43A 0.1967(17) 0.0927(9) 0.1559(12) -0.0242(9) -0.0161(13) -0.0028(11)
C44A 0.1967(17) 0.0927(9) 0.1559(12) -0.0242(9) -0.0161(13) -0.0028(11)
C45A 0.1967(17) 0.0927(9) 0.1559(12) -0.0242(9) -0.0161(13) -0.0028(11)
C46A 0.1967(17) 0.0927(9) 0.1559(12) -0.0242(9) -0.0161(13) -0.0028(11)
C47 0.133(2) 0.0709(12) 0.0916(14) 0.0238(10) 0.0185(13) 0.0227(13)
C48 0.1170(19) 0.0795(14) 0.1147(16) 0.0253(12) 0.0176(14) 0.0216(14)
C49 0.0973(9) 0.432(3) 0.0963(6) 0.0968(10) -0.0020(6) -0.0441(13)
C50 0.0973(9) 0.432(3) 0.0963(6) 0.0968(10) -0.0020(6) -0.0441(13)
C51 0.0973(9) 0.432(3) 0.0963(6) 0.0968(10) -0.0020(6) -0.0441(13)
C52 0.0973(9) 0.432(3) 0.0963(6) 0.0968(10) -0.0020(6) -0.0441(13)
C53 0.0973(9) 0.432(3) 0.0963(6) 0.0968(10) -0.0020(6) -0.0441(13)
C54 0.0973(9) 0.432(3) 0.0963(6) 0.0968(10) -0.0020(6) -0.0441(13)
C49A 0.0973(9) 0.432(3) 0.0963(6) 0.0968(10) -0.0020(6) -0.0441(13)
C50A 0.0973(9) 0.432(3) 0.0963(6) 0.0968(10) -0.0020(6) -0.0441(13)
C51A 0.0973(9) 0.432(3) 0.0963(6) 0.0968(10) -0.0020(6) -0.0441(13)
C52A 0.0973(9) 0.432(3) 0.0963(6) 0.0968(10) -0.0020(6) -0.0441(13)
C53A 0.0973(9) 0.432(3) 0.0963(6) 0.0968(10) -0.0020(6) -0.0441(13)
C54A 0.0973(9) 0.432(3) 0.0963(6) 0.0968(10) -0.0020(6) -0.0441(13)
C55 0.1112(15) 0.0678(10) 0.0921(11) 0.0241(8) 0.0131(10) 0.0201(10)
C56 0.1112(15) 0.0678(10) 0.0921(11) 0.0241(8) 0.0131(10) 0.0201(10)
C57 0.1112(15) 0.0678(10) 0.0921(11) 0.0241(8) 0.0131(10) 0.0201(10)
C58 0.133(2) 0.0709(12) 0.0916(14) 0.0238(10) 0.0185(13) 0.0227(13)
C59 0.1170(19) 0.0795(14) 0.1147(16) 0.0253(12) 0.0176(14) 0.0216(14)
C60 0.410(2) 0.1545(11) 0.3426(19) 0.0747(10) -0.2017(13) 0.0687(12)
C61 0.410(2) 0.1545(11) 0.3426(19) 0.0747(10) -0.2017(13) 0.0687(12)
C62 0.410(2) 0.1545(11) 0.3426(19) 0.0747(10) -0.2017(13) 0.0687(12)
C63 0.410(2) 0.1545(11) 0.3426(19) 0.0747(10) -0.2017(13) 0.0687(12)
C64 0.410(2) 0.1545(11) 0.3426(19) 0.0747(10) -0.2017(13) 0.0687(12)
C65 0.410(2) 0.1545(11) 0.3426(19) 0.0747(10) -0.2017(13) 0.0687(12)
C60A 0.410(2) 0.1545(11) 0.3426(19) 0.0747(10) -0.2017(13) 0.0687(12)
C61A 0.410(2) 0.1545(11) 0.3426(19) 0.0747(10) -0.2017(13) 0.0687(12)
C62A 0.410(2) 0.1545(11) 0.3426(19) 0.0747(10) -0.2017(13) 0.0687(12)
C63A 0.410(2) 0.1545(11) 0.3426(19) 0.0747(10) -0.2017(13) 0.0687(12)
C64A 0.410(2) 0.1545(11) 0.3426(19) 0.0747(10) -0.2017(13) 0.0687(12)
C65A 0.410(2) 0.1545(11) 0.3426(19) 0.0747(10) -0.2017(13) 0.0687(12)
C66 0.133(2) 0.0709(12) 0.0916(14) 0.0238(10) 0.0185(13) 0.0227(13)
C67 0.1170(19) 0.0795(14) 0.1147(16) 0.0253(12) 0.0176(14) 0.0216(14)
C68 0.1700(10) 0.0671(5) 0.4207(18) 0.0771(8) 0.1652(9) 0.0604(6)
C69 0.1700(10) 0.0671(5) 0.4207(18) 0.0771(8) 0.1652(9) 0.0604(6)
C70 0.1700(10) 0.0671(5) 0.4207(18) 0.0771(8) 0.1652(9) 0.0604(6)
C71 0.1700(10) 0.0671(5) 0.4207(18) 0.0771(8) 0.1652(9) 0.0604(6)
C72 0.1700(10) 0.0671(5) 0.4207(18) 0.0771(8) 0.1652(9) 0.0604(6)
C73 0.1700(10) 0.0671(5) 0.4207(18) 0.0771(8) 0.1652(9) 0.0604(6)
C68A 0.1700(10) 0.0671(5) 0.4207(18) 0.0771(8) 0.1652(9) 0.0604(6)
C69A 0.1700(10) 0.0671(5) 0.4207(18) 0.0771(8) 0.1652(9) 0.0604(6)
C70A 0.1700(10) 0.0671(5) 0.4207(18) 0.0771(8) 0.1652(9) 0.0604(6)
C71A 0.1700(10) 0.0671(5) 0.4207(18) 0.0771(8) 0.1652(9) 0.0604(6)
C72A 0.1700(10) 0.0671(5) 0.4207(18) 0.0771(8) 0.1652(9) 0.0604(6)
C73A 0.1700(10) 0.0671(5) 0.4207(18) 0.0771(8) 0.1652(9) 0.0604(6)
C74 0.1112(15) 0.0678(10) 0.0921(11) 0.0241(8) 0.0131(10) 0.0201(10)
C75 0.1112(15) 0.0678(10) 0.0921(11) 0.0241(8) 0.0131(10) 0.0201(10)
C76 0.1112(15) 0.0678(10) 0.0921(11) 0.0241(8) 0.0131(10) 0.0201(10)
C77 0.133(2) 0.0709(12) 0.0916(14) 0.0238(10) 0.0185(13) 0.0227(13)
C78 0.1170(19) 0.0795(14) 0.1147(16) 0.0253(12) 0.0176(14) 0.0216(14)
C79 0.1595(8) 0.0859(5) 0.1321(6) -0.0094(5) 0.0508(6) 0.0063(6)
C80 0.1595(8) 0.0859(5) 0.1321(6) -0.0094(5) 0.0508(6) 0.0063(6)
C81 0.1595(8) 0.0859(5) 0.1321(6) -0.0094(5) 0.0508(6) 0.0063(6)
C82 0.1595(8) 0.0859(5) 0.1321(6) -0.0094(5) 0.0508(6) 0.0063(6)
C83 0.1595(8) 0.0859(5) 0.1321(6) -0.0094(5) 0.0508(6) 0.0063(6)
C84 0.1595(8) 0.0859(5) 0.1321(6) -0.0094(5) 0.0508(6) 0.0063(6)
C85 0.133(2) 0.0709(12) 0.0916(14) 0.0238(10) 0.0185(13) 0.0227(13)
C86 0.1170(19) 0.0795(14) 0.1147(16) 0.0253(12) 0.0176(14) 0.0216(14)
C87 0.2286(15) 0.276(2) 0.0793(7) 0.0129(10) -0.0093(9) 0.0260(16)
C88 0.2286(15) 0.276(2) 0.0793(7) 0.0129(10) -0.0093(9) 0.0260(16)
C89 0.2286(15) 0.276(2) 0.0793(7) 0.0129(10) -0.0093(9) 0.0260(16)
C90 0.2286(15) 0.276(2) 0.0793(7) 0.0129(10) -0.0093(9) 0.0260(16)
C91 0.2286(15) 0.276(2) 0.0793(7) 0.0129(10) -0.0093(9) 0.0260(16)
C92 0.2286(15) 0.276(2) 0.0793(7) 0.0129(10) -0.0093(9) 0.0260(16)
C87A 0.2286(15) 0.276(2) 0.0793(7) 0.0129(10) -0.0093(9) 0.0260(16)
C88A 0.2286(15) 0.276(2) 0.0793(7) 0.0129(10) -0.0093(9) 0.0260(16)
C89A 0.2286(15) 0.276(2) 0.0793(7) 0.0129(10) -0.0093(9) 0.0260(16)
C90A 0.2286(15) 0.276(2) 0.0793(7) 0.0129(10) -0.0093(9) 0.0260(16)
C91A 0.2286(15) 0.276(2) 0.0793(7) 0.0129(10) -0.0093(9) 0.0260(16)
C92A 0.2286(15) 0.276(2) 0.0793(7) 0.0129(10) -0.0093(9) 0.0260(16)
S1 0.1121(16) 0.0990(13) 0.1198(13) 0.0470(10) 0.0375(12) 0.0317(12)
O1 0.1121(16) 0.0990(13) 0.1198(13) 0.0470(10) 0.0375(12) 0.0317(12)
C93 0.1121(16) 0.0990(13) 0.1198(13) 0.0470(10) 0.0375(12) 0.0317(12)
C94 0.1121(16) 0.0990(13) 0.1198(13) 0.0470(10) 0.0375(12) 0.0317(12)
S1A 0.1121(16) 0.0990(13) 0.1198(13) 0.0470(10) 0.0375(12) 0.0317(12)
C93A 0.1121(16) 0.0990(13) 0.1198(13) 0.0470(10) 0.0375(12) 0.0317(12)
C94A 0.1121(16) 0.0990(13) 0.1198(13) 0.0470(10) 0.0375(12) 0.0317(12)
Br9 0.1860(9) 0.0965(5) 0.2654(11) 0.0812(6) 0.1017(8) 0.0557(6)
Br10 0.1569(11) 0.3130(19) 0.1983(11) -0.1372(11) 0.1094(8) -0.1082(13)
Br11 0.2835(14) 0.2330(12) 0.0953(6) -0.0055(7) -0.0465(8) 0.1493(9)
Br9A 0.1860(9) 0.0965(5) 0.2654(11) 0.0812(6) 0.1017(8) 0.0557(6)
Br1A 0.1569(11) 0.3130(19) 0.1983(11) -0.1372(11) 0.1094(8) -0.1082(13)
Br1B 0.2835(14) 0.2330(12) 0.0953(6) -0.0055(7) -0.0465(8) 0.1493(9)
Br12 0.1253(7) 0.1394(6) 0.1868(7) 0.0963(4) 0.0329(6) 0.0414(5)
Br13 0.3211(18) 0.1071(6) 0.1806(12) 0.0601(7) 0.0165(12) 0.0789(8)
Br14 0.1914(16) 0.1069(10) 0.0865(7) -0.0025(7) 0.0168(8) -0.0177(10)
Br1C 0.3211(18) 0.1071(6) 0.1806(12) 0.0601(7) 0.0165(12) 0.0789(8)
Br1D 0.1914(16) 0.1069(10) 0.0865(7) -0.0025(7) 0.0168(8) -0.0177(10)
Br15 0.1852(10) 0.1920(9) 0.0948(5) 0.0467(5) -0.0104(6) 0.0401(8)
Br16 0.606(4) 0.1845(9) 0.2236(14) 0.1326(7) 0.0387(19) 0.1567(15)
Br1E 0.606(4) 0.1845(9) 0.2236(14) 0.1326(7) 0.0387(19) 0.1567(15)
Mg2 0.0968(15) 0.0712(11) 0.0738(10) 0.0220(8) 0.0065(10) 0.0098(11)
N17 0.0956(18) 0.0723(14) 0.0755(13) 0.0197(10) 0.0113(12) 0.0105(14)
N18 0.1067(12) 0.0771(9) 0.0757(9) 0.0266(7) 0.0168(8) 0.0128(10)
N19 0.0956(18) 0.0723(14) 0.0755(13) 0.0197(10) 0.0113(12) 0.0105(14)
N20 0.1067(12) 0.0771(9) 0.0757(9) 0.0266(7) 0.0168(8) 0.0128(10)
N21 0.0956(18) 0.0723(14) 0.0755(13) 0.0197(10) 0.0113(12) 0.0105(14)
N22 0.1067(12) 0.0771(9) 0.0757(9) 0.0266(7) 0.0168(8) 0.0128(10)
N23 0.0956(18) 0.0723(14) 0.0755(13) 0.0197(10) 0.0113(12) 0.0105(14)
N24 0.1067(12) 0.0771(9) 0.0757(9) 0.0266(7) 0.0168(8) 0.0128(10)
N25 0.1207(15) 0.0848(11) 0.0858(10) 0.0289(8) 0.0186(10) 0.0218(11)
N26 0.1207(15) 0.0848(11) 0.0858(10) 0.0289(8) 0.0186(10) 0.0218(11)
N27 0.1207(15) 0.0848(11) 0.0858(10) 0.0289(8) 0.0186(10) 0.0218(11)
N28 0.1207(15) 0.0848(11) 0.0858(10) 0.0289(8) 0.0186(10) 0.0218(11)
N29 0.1207(15) 0.0848(11) 0.0858(10) 0.0289(8) 0.0186(10) 0.0218(11)
N30 0.1207(15) 0.0848(11) 0.0858(10) 0.0289(8) 0.0186(10) 0.0218(11)
N31 0.1207(15) 0.0848(11) 0.0858(10) 0.0289(8) 0.0186(10) 0.0218(11)
N32 0.1207(15) 0.0848(11) 0.0858(10) 0.0289(8) 0.0186(10) 0.0218(11)
C95 0.1067(12) 0.0771(9) 0.0757(9) 0.0266(7) 0.0168(8) 0.0128(10)
C96 0.0960(16) 0.0697(12) 0.0776(12) 0.0230(9) 0.0045(11) 0.0084(12)
C97 0.0960(16) 0.0697(12) 0.0776(12) 0.0230(9) 0.0045(11) 0.0084(12)
C98 0.1067(12) 0.0771(9) 0.0757(9) 0.0266(7) 0.0168(8) 0.0128(10)
C99 0.1067(12) 0.0771(9) 0.0757(9) 0.0266(7) 0.0168(8) 0.0128(10)
C100 0.0960(16) 0.0697(12) 0.0776(12) 0.0230(9) 0.0045(11) 0.0084(12)
C101 0.0960(16) 0.0697(12) 0.0776(12) 0.0230(9) 0.0045(11) 0.0084(12)
C102 0.1067(12) 0.0771(9) 0.0757(9) 0.0266(7) 0.0168(8) 0.0128(10)
C103 0.1067(12) 0.0771(9) 0.0757(9) 0.0266(7) 0.0168(8) 0.0128(10)
C104 0.0960(16) 0.0697(12) 0.0776(12) 0.0230(9) 0.0045(11) 0.0084(12)
C105 0.0960(16) 0.0697(12) 0.0776(12) 0.0230(9) 0.0045(11) 0.0084(12)
C106 0.1067(12) 0.0771(9) 0.0757(9) 0.0266(7) 0.0168(8) 0.0128(10)
C107 0.1067(12) 0.0771(9) 0.0757(9) 0.0266(7) 0.0168(8) 0.0128(10)
C108 0.0960(16) 0.0697(12) 0.0776(12) 0.0230(9) 0.0045(11) 0.0084(12)
C109 0.0960(16) 0.0697(12) 0.0776(12) 0.0230(9) 0.0045(11) 0.0084(12)
C110 0.1067(12) 0.0771(9) 0.0757(9) 0.0266(7) 0.0168(8) 0.0128(10)
C111 0.1172(16) 0.0970(12) 0.0887(11) 0.0353(9) 0.0179(10) 0.0227(11)
C112 0.1172(16) 0.0970(12) 0.0887(11) 0.0353(9) 0.0179(10) 0.0227(11)
C113 0.1172(16) 0.0970(12) 0.0887(11) 0.0353(9) 0.0179(10) 0.0227(11)
C114 0.146(2) 0.0817(14) 0.0918(14) 0.0284(11) 0.0121(15) 0.0162(15)
C115 0.146(3) 0.128(2) 0.1214(19) 0.0523(15) 0.0267(18) 0.0371(19)
C116 0.1860(9) 0.0965(5) 0.2654(11) 0.0812(6) 0.1017(8) 0.0557(6)
C117 0.1860(9) 0.0965(5) 0.2654(11) 0.0812(6) 0.1017(8) 0.0557(6)
C118 0.1860(9) 0.0965(5) 0.2654(11) 0.0812(6) 0.1017(8) 0.0557(6)
C119 0.1860(9) 0.0965(5) 0.2654(11) 0.0812(6) 0.1017(8) 0.0557(6)
C120 0.1860(9) 0.0965(5) 0.2654(11) 0.0812(6) 0.1017(8) 0.0557(6)
C121 0.1860(9) 0.0965(5) 0.2654(11) 0.0812(6) 0.1017(8) 0.0557(6)
C11A 0.1860(9) 0.0965(5) 0.2654(11) 0.0812(6) 0.1017(8) 0.0557(6)
C11B 0.1860(9) 0.0965(5) 0.2654(11) 0.0812(6) 0.1017(8) 0.0557(6)
C11C 0.1860(9) 0.0965(5) 0.2654(11) 0.0812(6) 0.1017(8) 0.0557(6)
C11D 0.1860(9) 0.0965(5) 0.2654(11) 0.0812(6) 0.1017(8) 0.0557(6)
C12A 0.1860(9) 0.0965(5) 0.2654(11) 0.0812(6) 0.1017(8) 0.0557(6)
C12B 0.1860(9) 0.0965(5) 0.2654(11) 0.0812(6) 0.1017(8) 0.0557(6)
C122 0.146(2) 0.0817(14) 0.0918(14) 0.0284(11) 0.0121(15) 0.0162(15)
C123 0.146(3) 0.128(2) 0.1214(19) 0.0523(15) 0.0267(18) 0.0371(19)
C124 0.1569(11) 0.3130(19) 0.1983(11) -0.1372(11) 0.1094(8) -0.1082(13)
C125 0.1569(11) 0.3130(19) 0.1983(11) -0.1372(11) 0.1094(8) -0.1082(13)
C126 0.1569(11) 0.3130(19) 0.1983(11) -0.1372(11) 0.1094(8) -0.1082(13)
C127 0.1569(11) 0.3130(19) 0.1983(11) -0.1372(11) 0.1094(8) -0.1082(13)
C128 0.1569(11) 0.3130(19) 0.1983(11) -0.1372(11) 0.1094(8) -0.1082(13)
C129 0.1569(11) 0.3130(19) 0.1983(11) -0.1372(11) 0.1094(8) -0.1082(13)
C12C 0.1569(11) 0.3130(19) 0.1983(11) -0.1372(11) 0.1094(8) -0.1082(13)
C12D 0.1569(11) 0.3130(19) 0.1983(11) -0.1372(11) 0.1094(8) -0.1082(13)
C12E 0.1569(11) 0.3130(19) 0.1983(11) -0.1372(11) 0.1094(8) -0.1082(13)
C12F 0.1569(11) 0.3130(19) 0.1983(11) -0.1372(11) 0.1094(8) -0.1082(13)
C12G 0.1569(11) 0.3130(19) 0.1983(11) -0.1372(11) 0.1094(8) -0.1082(13)
C12H 0.1569(11) 0.3130(19) 0.1983(11) -0.1372(11) 0.1094(8) -0.1082(13)
C130 0.1172(16) 0.0970(12) 0.0887(11) 0.0353(9) 0.0179(10) 0.0227(11)
C131 0.1172(16) 0.0970(12) 0.0887(11) 0.0353(9) 0.0179(10) 0.0227(11)
C132 0.1172(16) 0.0970(12) 0.0887(11) 0.0353(9) 0.0179(10) 0.0227(11)
C133 0.146(2) 0.0817(14) 0.0918(14) 0.0284(11) 0.0121(15) 0.0162(15)
C134 0.146(3) 0.128(2) 0.1214(19) 0.0523(15) 0.0267(18) 0.0371(19)
C135 0.2835(14) 0.2330(12) 0.0953(6) -0.0055(7) -0.0465(8) 0.1493(9)
C136 0.2835(14) 0.2330(12) 0.0953(6) -0.0055(7) -0.0465(8) 0.1493(9)
C137 0.2835(14) 0.2330(12) 0.0953(6) -0.0055(7) -0.0465(8) 0.1493(9)
C138 0.2835(14) 0.2330(12) 0.0953(6) -0.0055(7) -0.0465(8) 0.1493(9)
C139 0.2835(14) 0.2330(12) 0.0953(6) -0.0055(7) -0.0465(8) 0.1493(9)
C140 0.2835(14) 0.2330(12) 0.0953(6) -0.0055(7) -0.0465(8) 0.1493(9)
C13A 0.2835(14) 0.2330(12) 0.0953(6) -0.0055(7) -0.0465(8) 0.1493(9)
C13B 0.2835(14) 0.2330(12) 0.0953(6) -0.0055(7) -0.0465(8) 0.1493(9)
C13C 0.2835(14) 0.2330(12) 0.0953(6) -0.0055(7) -0.0465(8) 0.1493(9)
C13D 0.2835(14) 0.2330(12) 0.0953(6) -0.0055(7) -0.0465(8) 0.1493(9)
C13E 0.2835(14) 0.2330(12) 0.0953(6) -0.0055(7) -0.0465(8) 0.1493(9)
C13F 0.2835(14) 0.2330(12) 0.0953(6) -0.0055(7) -0.0465(8) 0.1493(9)
C141 0.146(2) 0.0817(14) 0.0918(14) 0.0284(11) 0.0121(15) 0.0162(15)
C142 0.1253(7) 0.1394(6) 0.1868(7) 0.0963(4) 0.0329(6) 0.0414(5)
C143 0.1253(7) 0.1394(6) 0.1868(7) 0.0963(4) 0.0329(6) 0.0414(5)
C144 0.1253(7) 0.1394(6) 0.1868(7) 0.0963(4) 0.0329(6) 0.0414(5)
C145 0.1253(7) 0.1394(6) 0.1868(7) 0.0963(4) 0.0329(6) 0.0414(5)
C146 0.1253(7) 0.1394(6) 0.1868(7) 0.0963(4) 0.0329(6) 0.0414(5)
C147 0.1253(7) 0.1394(6) 0.1868(7) 0.0963(4) 0.0329(6) 0.0414(5)
C148 0.1253(7) 0.1394(6) 0.1868(7) 0.0963(4) 0.0329(6) 0.0414(5)
C149 0.1172(16) 0.0970(12) 0.0887(11) 0.0353(9) 0.0179(10) 0.0227(11)
C150 0.1172(16) 0.0970(12) 0.0887(11) 0.0353(9) 0.0179(10) 0.0227(11)
C151 0.1172(16) 0.0970(12) 0.0887(11) 0.0353(9) 0.0179(10) 0.0227(11)
C152 0.146(2) 0.0817(14) 0.0918(14) 0.0284(11) 0.0121(15) 0.0162(15)
C153 0.146(3) 0.128(2) 0.1214(19) 0.0523(15) 0.0267(18) 0.0371(19)
C154 0.3211(18) 0.1071(6) 0.1806(12) 0.0601(7) 0.0165(12) 0.0789(8)
C155 0.3211(18) 0.1071(6) 0.1806(12) 0.0601(7) 0.0165(12) 0.0789(8)
C156 0.3211(18) 0.1071(6) 0.1806(12) 0.0601(7) 0.0165(12) 0.0789(8)
C157 0.3211(18) 0.1071(6) 0.1806(12) 0.0601(7) 0.0165(12) 0.0789(8)
C158 0.3211(18) 0.1071(6) 0.1806(12) 0.0601(7) 0.0165(12) 0.0789(8)
C159 0.3211(18) 0.1071(6) 0.1806(12) 0.0601(7) 0.0165(12) 0.0789(8)
C15A 0.3211(18) 0.1071(6) 0.1806(12) 0.0601(7) 0.0165(12) 0.0789(8)
C15B 0.3211(18) 0.1071(6) 0.1806(12) 0.0601(7) 0.0165(12) 0.0789(8)
C15C 0.3211(18) 0.1071(6) 0.1806(12) 0.0601(7) 0.0165(12) 0.0789(8)
C15D 0.3211(18) 0.1071(6) 0.1806(12) 0.0601(7) 0.0165(12) 0.0789(8)
C15E 0.3211(18) 0.1071(6) 0.1806(12) 0.0601(7) 0.0165(12) 0.0789(8)
C15F 0.3211(18) 0.1071(6) 0.1806(12) 0.0601(7) 0.0165(12) 0.0789(8)
C160 0.146(2) 0.0817(14) 0.0918(14) 0.0284(11) 0.0121(15) 0.0162(15)
C161 0.146(3) 0.128(2) 0.1214(19) 0.0523(15) 0.0267(18) 0.0371(19)
C162 0.1914(16) 0.1069(10) 0.0865(7) -0.0025(7) 0.0168(8) -0.0177(10)
C163 0.1914(16) 0.1069(10) 0.0865(7) -0.0025(7) 0.0168(8) -0.0177(10)
C164 0.1914(16) 0.1069(10) 0.0865(7) -0.0025(7) 0.0168(8) -0.0177(10)
C165 0.1914(16) 0.1069(10) 0.0865(7) -0.0025(7) 0.0168(8) -0.0177(10)
C166 0.1914(16) 0.1069(10) 0.0865(7) -0.0025(7) 0.0168(8) -0.0177(10)
C167 0.1914(16) 0.1069(10) 0.0865(7) -0.0025(7) 0.0168(8) -0.0177(10)
C16A 0.1914(16) 0.1069(10) 0.0865(7) -0.0025(7) 0.0168(8) -0.0177(10)
C16B 0.1914(16) 0.1069(10) 0.0865(7) -0.0025(7) 0.0168(8) -0.0177(10)
C16C 0.1914(16) 0.1069(10) 0.0865(7) -0.0025(7) 0.0168(8) -0.0177(10)
C16D 0.1914(16) 0.1069(10) 0.0865(7) -0.0025(7) 0.0168(8) -0.0177(10)
C16E 0.1914(16) 0.1069(10) 0.0865(7) -0.0025(7) 0.0168(8) -0.0177(10)
C16F 0.1914(16) 0.1069(10) 0.0865(7) -0.0025(7) 0.0168(8) -0.0177(10)
C168 0.1172(16) 0.0970(12) 0.0887(11) 0.0353(9) 0.0179(10) 0.0227(11)
C169 0.1172(16) 0.0970(12) 0.0887(11) 0.0353(9) 0.0179(10) 0.0227(11)
C170 0.1172(16) 0.0970(12) 0.0887(11) 0.0353(9) 0.0179(10) 0.0227(11)
C171 0.146(2) 0.0817(14) 0.0918(14) 0.0284(11) 0.0121(15) 0.0162(15)
C172 0.146(3) 0.128(2) 0.1214(19) 0.0523(15) 0.0267(18) 0.0371(19)
C173 0.1852(10) 0.1920(9) 0.0948(5) 0.0467(5) -0.0104(6) 0.0401(8)
C174 0.1852(10) 0.1920(9) 0.0948(5) 0.0467(5) -0.0104(6) 0.0401(8)
C175 0.1852(10) 0.1920(9) 0.0948(5) 0.0467(5) -0.0104(6) 0.0401(8)
C176 0.1852(10) 0.1920(9) 0.0948(5) 0.0467(5) -0.0104(6) 0.0401(8)
C177 0.1852(10) 0.1920(9) 0.0948(5) 0.0467(5) -0.0104(6) 0.0401(8)
C178 0.1852(10) 0.1920(9) 0.0948(5) 0.0467(5) -0.0104(6) 0.0401(8)
C179 0.146(2) 0.0817(14) 0.0918(14) 0.0284(11) 0.0121(15) 0.0162(15)
C180 0.146(3) 0.128(2) 0.1214(19) 0.0523(15) 0.0267(18) 0.0371(19)
C181 0.606(4) 0.1845(9) 0.2236(14) 0.1326(7) 0.0387(19) 0.1567(15)
C182 0.606(4) 0.1845(9) 0.2236(14) 0.1326(7) 0.0387(19) 0.1567(15)
C183 0.606(4) 0.1845(9) 0.2236(14) 0.1326(7) 0.0387(19) 0.1567(15)
C184 0.606(4) 0.1845(9) 0.2236(14) 0.1326(7) 0.0387(19) 0.1567(15)
C185 0.606(4) 0.1845(9) 0.2236(14) 0.1326(7) 0.0387(19) 0.1567(15)
C186 0.606(4) 0.1845(9) 0.2236(14) 0.1326(7) 0.0387(19) 0.1567(15)
C18A 0.606(4) 0.1845(9) 0.2236(14) 0.1326(7) 0.0387(19) 0.1567(15)
C18B 0.606(4) 0.1845(9) 0.2236(14) 0.1326(7) 0.0387(19) 0.1567(15)
C18C 0.606(4) 0.1845(9) 0.2236(14) 0.1326(7) 0.0387(19) 0.1567(15)
C18D 0.606(4) 0.1845(9) 0.2236(14) 0.1326(7) 0.0387(19) 0.1567(15)
C18E 0.606(4) 0.1845(9) 0.2236(14) 0.1326(7) 0.0387(19) 0.1567(15)
C18F 0.606(4) 0.1845(9) 0.2236(14) 0.1326(7) 0.0387(19) 0.1567(15)
O2 0.1138(17) 0.1061(15) 0.1129(14) 0.0310(11) 0.0305(12) 0.0229(13)
S2 0.1138(17) 0.1061(15) 0.1129(14) 0.0310(11) 0.0305(12) 0.0229(13)
C187 0.1138(17) 0.1061(15) 0.1129(14) 0.0310(11) 0.0305(12) 0.0229(13)
C188 0.1138(17) 0.1061(15) 0.1129(14) 0.0310(11) 0.0305(12) 0.0229(13)
S2A 0.1138(17) 0.1061(15) 0.1129(14) 0.0310(11) 0.0305(12) 0.0229(13)
C18G 0.1138(17) 0.1061(15) 0.1129(14) 0.0310(11) 0.0305(12) 0.0229(13)
C18H 0.1138(17) 0.1061(15) 0.1129(14) 0.0310(11) 0.0305(12) 0.0229(13)

loop_
_atom_type_symbol
_atom_type_description
_atom_type_scat_dispersion_real
_atom_type_scat_dispersion_imag
_atom_type_scat_source
C C 0.0070 0.0030 'International Tables Vol C Tables 4.2.6.8 and 6.1.1.4'
H H 0.0000 0.0000 'International Tables Vol C Tables 4.2.6.8 and 6.1.1.4'
N N 0.0130 0.0070 'International Tables Vol C Tables 4.2.6.8 and 6.1.1.4'
O O 0.0210 0.0120 'International Tables Vol C Tables 4.2.6.8 and 6.1.1.4'
S S 0.1970 0.2290 'International Tables Vol C Tables 4.2.6.8 and 6.1.1.4'
Mg Mg 0.0860 0.0720 'International Tables Vol C Tables 4.2.6.8 and 6.1.1.4'
Br Br -2.5110 0.5530 'International Tables Vol C Tables 4.2.6.8 and 6.1.1.4'

loop_
_geom_angle_atom_site_label_1
_geom_angle_atom_site_label_2
_geom_angle_atom_site_label_3
_geom_angle
N5 Mg1 N1 151.3(2)
N5 Mg1 N7 88.0(2)
N1 Mg1 N7 85.51(19)
N5 Mg1 N3 84.9(2)
N1 Mg1 N3 87.19(19)
N7 Mg1 N3 150.7(2)
N5 Mg1 O1 101.54(19)
N1 Mg1 O1 107.2(2)
N7 Mg1 O1 106.12(18)
N3 Mg1 O1 103.19(18)
C4 N1 C1 104.5(5)
C4 N1 Mg1 125.7(4)
C1 N1 Mg1 127.4(3)
C5 N2 C4 124.4(5)
C8 N3 C5 108.8(4)
C8 N3 Mg1 125.4(3)
C5 N3 Mg1 122.8(4)
C8 N4 C9 121.3(5)
C9 N5 C12 105.6(5)
C9 N5 Mg1 127.0(3)
C12 N5 Mg1 125.6(4)
C13 N6 C12 126.1(5)
C16 N7 C13 108.8(4)
C16 N7 Mg1 126.0(4)
C13 N7 Mg1 123.9(4)
C16 N8 C1 122.0(5)
C17 N9 C2 117.0(4)
C19 N10 C3 122.0(4)
C36 N11 C6 118.4(5)
C38 N12 C7 119.5(4)
C55 N13 C10 122.1(4)
C57 N14 C11 120.2(5)
C74 N15 C14 119.3(5)
C76 N16 C15 118.2(5)
N1 C1 C2 112.6(5)
N1 C1 N8 123.6(5)
C2 C1 N8 123.8(6)
C1 C2 C3 106.6(6)
C1 C2 N9 125.5(5)
C3 C2 N9 127.4(5)
N10 C3 C2 129.8(6)
N10 C3 C4 125.3(5)
C2 C3 C4 104.7(5)
N2 C4 N1 125.6(6)
N2 C4 C3 122.7(5)
N1 C4 C3 111.5(5)
N2 C5 N3 128.0(5)
N2 C5 C6 124.1(5)
N3 C5 C6 107.7(5)
C7 C6 N11 130.6(5)
C7 C6 C5 108.5(5)
N11 C6 C5 120.7(5)
C6 C7 N12 130.4(5)
C6 C7 C8 105.9(5)
N12 C7 C8 122.3(5)
N4 C8 N3 128.1(5)
N4 C8 C7 123.0(5)
N3 C8 C7 108.8(5)
N4 C9 N5 126.5(5)
N4 C9 C10 122.9(6)
N5 C9 C10 110.5(4)
N13 C10 C11 126.1(5)
N13 C10 C9 125.8(5)
C11 C10 C9 107.9(5)
N14 C11 C10 131.4(6)
N14 C11 C12 121.9(5)
C10 C11 C12 105.2(5)
N6 C12 N5 124.7(6)
N6 C12 C11 124.4(5)
N5 C12 C11 110.7(5)
N6 C13 N7 127.0(5)
N6 C13 C14 125.4(5)
N7 C13 C14 107.4(5)
C15 C14 N15 128.9(5)
C15 C14 C13 109.0(5)
N15 C14 C13 122.1(5)
C14 C15 N16 130.0(5)
C14 C15 C16 106.0(5)
N16 C15 C16 122.3(5)
N8 C16 N7 129.5(5)
N8 C16 C15 121.3(5)
N7 C16 C15 108.7(5)
N9 C17 C20 111.6(3)
N9 C17 C18 122.3(4)
C20 C17 C18 126.1(4)
C17 C18 C19 106.7(3)
C17 C18 H18C 110.4
C19 C18 H18C 110.4
C17 C18 H18D 110.4
C19 C18 H18D 110.4
H18C C18 H18D 108.6
N10 C19 C28 115.8(3)
N10 C19 C18 117.9(3)
C28 C19 C18 126.4(4)
C21 C20 C17 126.3(3)
C21 C20 H20 116.9
C17 C20 H20 116.9
C20 C21 C22 126.96(16)
C20 C21 H21 116.5
C22 C21 H21 116.5
C27 C22 C23 120.10(13)
C27 C22 C21 119.87(10)
C23 C22 C21 119.97(9)
C24 C23 C22 119.90(16)
C24 C23 H23A 120.1
C22 C23 H23A 120.1
C25 C24 C23 119.74(15)
C25 C24 H24A 120.1
C23 C24 H24A 120.1
C24 C25 C26 120.23(14)
C24 C25 Br1 119.63(12)
C26 C25 Br1 119.72(13)
C25 C26 C27 119.83(16)
C25 C26 H26A 120.1
C27 C26 H26A 120.1
C22 C27 C26 119.97(15)
C22 C27 H27A 120.0
C26 C27 H27A 120.0
C29 C28 C19 121.9(2)
C29 C28 H28 119.1
C19 C28 H28 119.1
C28 C29 C30A 126.16(10)
C28 C29 C30 124.12(10)
C28 C29 H29A 117.9
C30 C29 H29A 117.9
C28 C29 H29B 116.9
C30A C29 H29B 116.9
C35 C30 C31 119.83(10)
C35 C30 C29 119.81(8)
C31 C30 C29 119.65(7)
C30 C31 C32 119.87(15)
C30 C31 H31A 120.1
C32 C31 H31A 120.1
C33 C32 C31 120.03(16)
C33 C32 H32A 120.0
C31 C32 H32A 120.0
C32 C33 C34 119.97(13)
C32 C33 Br2 119.69(14)
C34 C33 Br2 119.61(13)
C33 C34 C35 119.98(16)
C33 C34 H34A 120.0
C35 C34 H34A 120.0
C30 C35 C34 119.99(16)
C30 C35 H35A 120.0
C34 C35 H35A 120.0
C35A C30A C31A 119.63(10)
C35A C30A C29 120.32(9)
C31A C30A C29 120.05(7)
C32A C31A C30A 120.07(15)
C32A C31A H31B 120.0
C30A C31A H31B 120.0
C31A C32A C33A 119.96(17)
C31A C32A H32B 120.0
C33A C32A H32B 120.0
C34A C33A C32A 119.80(13)
C34A C33A Br2A 119.82(13)
C32A C33A Br2A 119.79(14)
C35A C34A C33A 119.96(16)
C35A C34A H34B 120.0
C33A C34A H34B 120.0
C34A C35A C30A 120.16(16)
C34A C35A H35B 119.9
C30A C35A H35B 119.9
N11 C36 C39 115.4(3)
N11 C36 C37 117.1(3)
C39 C36 C37 127.5(3)
C38 C37 C36 108.0(3)
C38 C37 H37A 110.1
C36 C37 H37A 110.1
C38 C37 H37B 110.1
C36 C37 H37B 110.1
H37A C37 H37B 108.4
N12 C38 C47 118.1(3)
N12 C38 C37 114.0(3)
C47 C38 C37 127.9(3)
C40 C39 C36 123.0(3)
C40 C39 H39 118.5
C36 C39 H39 118.5
C39 C40 C41 125.95(12)
C39 C40 C41A 123.66(14)
C39 C40 H40A 117.0
C41 C40 H40A 117.0
C39 C40 H40B 118.2
C41A C40 H40B 118.2
C42 C41 C46 119.74(10)
C42 C41 C40 120.36(7)
C46 C41 C40 119.89(8)
C41 C42 C43 120.14(14)
C41 C42 H42A 119.9
C43 C42 H42A 119.9
C44 C43 C42 119.97(16)
C44 C43 H43A 120.0
C42 C43 H43A 120.0
C45 C44 C43 119.97(13)
C45 C44 Br3 119.93(15)
C43 C44 Br3 119.90(14)
C44 C45 C46 120.05(16)
C44 C45 H45A 120.0
C46 C45 H45A 120.0
C45 C46 C41 120.06(15)
C45 C46 H46A 120.0
C41 C46 H46A 120.0
C46A C41A C42A 120.19(10)
C46A C41A C40 119.76(8)
C42A C41A C40 119.70(7)
C41A C42A C43A 119.70(14)
C41A C42A H42B 120.2
C43A C42A H42B 120.2
C44A C43A C42A 119.71(16)
C44A C43A H43B 120.1
C42A C43A H43B 120.1
C45A C44A C43A 120.26(14)
C45A C44A Br3A 119.68(12)
C43A C44A Br3A 119.68(14)
C44A C45A C46A 119.73(15)
C44A C45A H45B 120.1
C46A C45A H45B 120.1
C41A C46A C45A 119.66(16)
C41A C46A H46B 120.2
C45A C46A H46B 120.2
C48 C47 C38 121.2(3)
C48 C47 H47 119.4
C38 C47 H47 119.4
C47 C48 C49A 126.62(14)
C47 C48 C49 124.31(14)
C47 C48 H48A 117.8
C49 C48 H48A 117.8
C47 C48 H48B 116.7
C49A C48 H48B 116.7
C50 C49 C54 119.97(10)
C50 C49 C48 119.73(9)
C54 C49 C48 119.66(7)
C49 C50 C51 119.91(16)
C49 C50 H50A 120.0
C51 C50 H50A 120.0
C52 C51 C50 119.96(15)
C52 C51 H51A 120.0
C50 C51 H51A 120.0
C51 C52 C53 120.06(14)
C51 C52 Br4 119.73(13)
C53 C52 Br4 119.63(14)
C52 C53 C54 119.85(16)
C52 C53 H53A 120.1
C54 C53 H53A 120.1
C49 C54 C53 119.98(14)
C49 C54 H54A 120.0
C53 C54 H54A 120.0
C54A C49A C50A 119.75(10)
C54A C49A C48 120.12(7)
C50A C49A C48 120.08(9)
C51A C50A C49A 120.08(15)
C51A C50A H50B 120.0
C49A C50A H50B 120.0
C50A C51A C52A 120.08(15)
C50A C51A H51B 120.0
C52A C51A H51B 120.0
C51A C52A C53A 119.83(14)
C51A C52A Br4A 119.29(12)
C53A C52A Br4A 119.27(14)
C54A C53A C52A 120.01(16)
C54A C53A H53B 120.0
C52A C53A H53B 120.0
C53A C54A C49A 120.13(14)
C53A C54A H54B 119.9
C49A C54A H54B 119.9
N13 C55 C58 117.8(3)
N13 C55 C56 117.4(4)
C58 C55 C56 124.8(3)
C57 C56 C55 112.4(3)
C57 C56 H56A 109.1
C55 C56 H56A 109.1
C57 C56 H56B 109.1
C55 C56 H56B 109.1
H56A C56 H56B 107.9
N14 C57 C66 117.9(3)
N14 C57 C56 118.3(3)
C66 C57 C56 123.6(3)
C59 C58 C55 124.2(2)
C59 C58 H58 117.9
C55 C58 H58 117.9
C58 C59 C60A 125.54(11)
C58 C59 C60 125.04(10)
C58 C59 H59A 117.5
C60 C59 H59A 117.5
C58 C59 H59B 117.2
C60A C59 H59B 117.2
C61 C60 C65 119.96(12)
C61 C60 C59 120.25(11)
C65 C60 C59 119.80(9)
C60 C61 C62 120.02(14)
C60 C61 H61A 120.0
C62 C61 H61A 120.0
C63 C62 C61 119.92(15)
C63 C62 H62A 120.0
C61 C62 H62A 120.0
C62 C63 C64 120.11(15)
C62 C63 Br5 119.96(13)
C64 C63 Br5 119.89(13)
C63 C64 C65 119.94(15)
C63 C64 H64A 120.0
C65 C64 H64A 120.0
C60 C65 C64 120.02(14)
C60 C65 H65A 120.0
C64 C65 H65A 120.0
C61A C60A C65A 119.91(11)
C61A C60A C59 120.02(8)
C65A C60A C59 119.98(8)
C60A C61A C62A 120.02(15)
C60A C61A H61B 120.0
C62A C61A H61B 120.0
C63A C62A C61A 119.97(15)
C63A C62A H62B 120.0
C61A C62A H62B 120.0
C62A C63A C64A 119.97(15)
C62A C63A Br5A 119.59(13)
C64A C63A Br5A 119.56(13)
C63A C64A C65A 119.92(16)
C63A C64A H64B 120.0
C65A C64A H64B 120.0
C60A C65A C64A 120.03(14)
C60A C65A H65B 120.0
C64A C65A H65B 120.0
C67 C66 C57 124.1(2)
C67 C66 H66 118.0
C57 C66 H66 118.0
C66 C67 C68A 127.34(11)
C66 C67 C68 122.21(9)
C66 C67 H67A 118.9
C68 C67 H67A 118.9
C66 C67 H67B 116.3
C68A C67 H67B 116.3
C69 C68 C73 119.77(16)
C69 C68 C67 119.32(7)
C73 C68 C67 119.21(9)
C68 C69 C70 119.68(15)
C68 C69 H69A 120.2
C70 C69 H69A 120.2
C71 C70 C69 119.87(17)
C71 C70 H70A 120.1
C69 C70 H70A 120.1
C70 C71 C72 120.16(13)
C70 C71 Br6 119.65(16)
C72 C71 Br6 119.56(18)
C71 C72 C73 119.75(15)
C71 C72 H72A 120.1
C73 C72 H72A 120.1
C68 C73 C72 119.63(16)
C68 C73 H73A 120.2
C72 C73 H73A 120.2
C73A C68A C69A 119.74(10)
C73A C68A C67 120.98(11)
C69A C68A C67 119.28(10)
C70A C69A C68A 120.00(14)
C70A C69A H69B 120.0
C68A C69A H69B 120.0
C69A C70A C71A 120.06(15)
C69A C70A H70B 120.0
C71A C70A H70B 120.0
C72A C71A C70A 120.12(13)
C72A C71A Br6A 120.08(14)
C70A C71A Br6A 119.79(14)
C71A C72A C73A 119.89(15)
C71A C72A H72B 120.1
C73A C72A H72B 120.1
C68A C73A C72A 120.19(15)
C68A C73A H73B 119.9
C72A C73A H73B 119.9
N15 C74 C77 116.1(3)
N15 C74 C75 120.4(3)
C77 C74 C75 123.2(3)
C74 C75 C76 105.6(3)
C74 C75 H75A 110.6
C76 C75 H75A 110.6
C74 C75 H75B 110.6
C76 C75 H75B 110.6
H75A C75 H75B 108.7
N16 C76 C85 116.5(3)
N16 C76 C75 119.1(3)
C85 C76 C75 124.4(3)
C78 C77 C74 126.1(3)
C78 C77 H77 116.9
C74 C77 H77 116.9
C77 C78 C79 131.21(14)
C77 C78 H78 114.4
C79 C78 H78 114.4
C84 C79 C80 119.98(10)
C84 C79 C78 119.95(8)
C80 C79 C78 119.89(8)
C81 C80 C79 119.92(15)
C81 C80 H80A 120.0
C79 C80 H80A 120.0
C82 C81 C80 119.94(16)
C82 C81 H81A 120.0
C80 C81 H81A 120.0
C81 C82 C83 120.16(13)
C81 C82 Br7 119.84(13)
C83 C82 Br7 119.52(13)
C84 C83 C82 119.83(16)
C84 C83 H83A 120.1
C82 C83 H83A 120.1
C83 C84 C79 119.99(16)
C83 C84 H84A 120.0
C79 C84 H84A 120.0
C86 C85 C76 127.8(3)
C86 C85 H85 116.1
C76 C85 H85 116.1
C85 C86 C87 129.34(16)
C85 C86 C87A 124.53(15)
C85 C86 H86A 115.3
C87 C86 H86A 115.3
C85 C86 H86B 117.7
C87A C86 H86B 117.7
C88 C87 C92 120.13(11)
C88 C87 C86 119.95(9)
C92 C87 C86 119.84(7)
C87 C88 C89 119.92(16)
C87 C88 H88A 120.0
C89 C88 H88A 120.0
C90 C89 C88 119.94(15)
C90 C89 H89A 120.0
C88 C89 H89A 120.0
C89 C90 C91 120.11(14)
C89 C90 Br8 119.49(11)
C91 C90 Br8 119.48(14)
C90 C91 C92 119.90(17)
C90 C91 H91A 120.1
C92 C91 H91A 120.1
C87 C92 C91 119.93(14)
C87 C92 H92A 120.0
C91 C92 H92A 120.0
C92A C87A C88A 120.09(10)
C92A C87A C86 119.97(7)
C88A C87A C86 119.86(8)
C87A C88A C89A 119.93(16)
C87A C88A H88B 120.0
C89A C88A H88B 120.0
C90A C89A C88A 119.95(15)
C90A C89A H89B 120.0
C88A C89A H89B 120.0
C89A C90A C91A 120.04(14)
C89A C90A Br8A 119.41(15)
C91A C90A Br8A 119.35(13)
C90A C91A C92A 119.93(16)
C90A C91A H91B 120.0
C92A C91A H91B 120.0
C87A C92A C91A 119.98(14)
C87A C92A H92B 120.0
C91A C92A H92B 120.0
O1 S1 C93 107.41(17)
O1 S1 C94 107.10(17)
C93 S1 C94 98.43(15)
S1 O1 Mg1 140.82(14)
S1A O1 Mg1 135.00(15)
S1 C93 H93A 109.5
S1 C93 H93B 109.5
H93A C93 H93B 109.5
S1 C93 H93C 109.5
H93A C93 H93C 109.5
H93B C93 H93C 109.5
S1 C94 H94A 109.5
S1 C94 H94B 109.5
H94A C94 H94B 109.5
S1 C94 H94C 109.5
H94A C94 H94C 109.5
H94B C94 H94C 109.5
O1 S1A C94A 107.25(19)
O1 S1A C93A 107.17(19)
C94A S1A C93A 98.49(15)
S1A C93A H93D 109.5
S1A C93A H93E 109.5
H93D C93A H93E 109.5
S1A C93A H93F 109.5
H93D C93A H93F 109.5
H93E C93A H93F 109.5
S1A C94A H94D 109.5
S1A C94A H94E 109.5
H94D C94A H94E 109.5
S1A C94A H94F 109.5
H94D C94A H94F 109.5
H94E C94A H94F 109.5
O2 Mg2 N23 108.8(2)
O2 Mg2 N19 101.29(19)
N23 Mg2 N19 149.9(3)
O2 Mg2 N17 105.1(2)
N23 Mg2 N17 85.4(2)
N19 Mg2 N17 87.0(2)
O2 Mg2 N21 103.26(19)
N23 Mg2 N21 86.7(2)
N19 Mg2 N21 86.4(2)
N17 Mg2 N21 151.6(3)
C95 N17 C98 107.5(5)
C95 N17 Mg2 126.9(4)
C98 N17 Mg2 123.8(4)
C98 N18 C99 124.6(5)
C102 N19 C99 107.0(5)
C102 N19 Mg2 125.8(4)
C99 N19 Mg2 125.2(4)
C102 N20 C103 123.1(6)
C103 N21 C106 106.7(5)
C103 N21 Mg2 123.5(4)
C106 N21 Mg2 127.0(4)
C107 N22 C106 122.5(5)
C110 N23 C107 104.8(5)
C110 N23 Mg2 128.3(4)
C107 N23 Mg2 125.3(4)
C110 N24 C95 123.7(6)
C111 N25 C96 115.8(4)
C113 N26 C97 118.7(5)
C130 N27 C100 122.1(5)
C132 N28 C101 116.1(4)
C149 N29 C104 121.3(5)
C151 N30 C105 122.8(5)
C168 N31 C108 120.6(5)
C170 N32 C109 124.0(5)
N24 C95 N17 125.8(5)
N24 C95 C96 125.5(6)
N17 C95 C96 108.5(5)
C97 C96 C95 108.9(6)
C97 C96 N25 130.9(5)
C95 C96 N25 117.4(5)
C96 C97 N26 132.1(6)
C96 C97 C98 109.7(5)
N26 C97 C98 118.0(5)
N18 C98 N17 127.6(5)
N18 C98 C97 127.0(5)
N17 C98 C97 105.2(5)
N18 C99 N19 126.1(6)
N18 C99 C100 124.2(5)
N19 C99 C100 109.3(5)
C101 C100 N27 126.3(6)
C101 C100 C99 108.8(5)
N27 C100 C99 123.6(5)
C100 C101 N28 134.6(6)
C100 C101 C102 106.3(6)
N28 C101 C102 119.0(5)
N20 C102 N19 127.2(6)
N20 C102 C101 124.4(6)
N19 C102 C101 108.2(5)
N20 C103 N21 127.6(5)
N20 C103 C104 123.8(6)
N21 C103 C104 107.6(5)
C105 C104 N29 129.7(5)
C105 C104 C103 106.2(5)
N29 C104 C103 122.4(5)
C104 C105 C106 107.4(5)
C104 C105 N30 126.8(6)
C106 C105 N30 125.7(6)
N21 C106 C105 111.6(6)
N21 C106 N22 125.4(5)
C105 C106 N22 122.9(5)
N22 C107 N23 127.0(6)
N22 C107 C108 123.5(5)
N23 C107 C108 109.5(5)
N31 C108 C109 128.6(6)
N31 C108 C107 124.3(5)
C109 C108 C107 106.7(5)
N32 C109 C108 127.2(5)
N32 C109 C110 126.3(5)
C108 C109 C110 106.3(6)
N24 C110 N23 125.0(5)
N24 C110 C109 122.3(6)
N23 C110 C109 112.7(5)
N25 C111 C114 117.4(3)
N25 C111 C112 117.2(3)
C114 C111 C112 125.4(3)
C113 C112 C111 112.0(3)
C113 C112 H11D 109.2
C111 C112 H11D 109.2
C113 C112 H11E 109.2
C111 C112 H11E 109.2
H11D C112 H11E 107.9
N26 C113 C122 110.8(3)
N26 C113 C112 117.0(3)
C122 C113 C112 132.2(3)
C115 C114 C111 122.3(3)
C115 C114 H11A 118.9
C111 C114 H11A 118.9
C114 C115 C11A 124.94(14)
C114 C115 C116 125.14(14)
C114 C115 H11B 117.4
C116 C115 H11B 117.4
C114 C115 H11C 117.5
C11A C115 H11C 117.5
C117 C116 C121 119.92(10)
C117 C116 C115 120.06(8)
C121 C116 C115 119.93(8)
C116 C117 C118 119.93(13)
C116 C117 H11F 120.0
C118 C117 H11F 120.0
C119 C118 C117 119.92(17)
C119 C118 H11G 120.0
C117 C118 H11G 120.0
C118 C119 C120 120.11(14)
C118 C119 Br9 119.91(13)
C120 C119 Br9 119.87(14)
C119 C120 C121 119.83(17)
C119 C120 H12D 120.1
C121 C120 H12D 120.1
C116 C121 C120 119.92(14)
C116 C121 H12E 120.0
C120 C121 H12E 120.0
C12B C11A C11B 119.81(11)
C12B C11A C115 120.02(9)
C11B C11A C115 119.85(8)
C11A C11B C11C 119.91(16)
C11A C11B H11H 120.0
C11C C11B H11H 120.0
C11D C11C C11B 119.87(16)
C11D C11C H11I 120.1
C11B C11C H11I 120.1
C11C C11D C12A 120.06(14)
C11C C11D Br9A 119.91(13)
C12A C11D Br9A 119.94(14)
C11D C12A C12B 119.91(14)
C11D C12A H12F 120.0
C12B C12A H12F 120.0
C11A C12B C12A 119.96(16)
C11A C12B H12G 120.0
C12A C12B H12G 120.0
C123 C122 C113 116.9(3)
C123 C122 H12A 121.5
C113 C122 H12A 121.5
C122 C123 C124 126.37(13)
C122 C123 C12C 123.71(13)
C122 C123 H12B 116.8
C124 C123 H12B 116.8
C122 C123 H12C 118.1
C12C C123 H12C 118.1
C125 C124 C129 119.80(10)
C125 C124 C123 120.12(8)
C129 C124 C123 120.07(8)
C124 C125 C126 120.01(16)
C124 C125 H12H 120.0
C126 C125 H12H 120.0
C127 C126 C125 120.01(16)
C127 C126 H12I 120.0
C125 C126 H12I 120.0
C128 C127 C126 119.94(15)
C128 C127 Br10 119.44(13)
C126 C127 Br10 119.54(13)
C127 C128 C129 119.99(16)
C127 C128 H12J 120.0
C129 C128 H12J 120.0
C128 C129 C124 120.07(15)
C128 C129 H12K 120.0
C124 C129 H12K 120.0
C12H C12C C12D 119.80(10)
C12H C12C C123 119.28(9)
C12D C12C C123 119.24(7)
C12C C12D C12E 119.65(14)
C12C C12D H12L 120.2
C12E C12D H12L 120.2
C12F C12E C12D 119.83(17)
C12F C12E H12M 120.1
C12D C12E H12M 120.1
C12G C12F C12E 120.11(14)
C12G C12F Br1A 119.49(13)
C12E C12F Br1A 119.41(14)
C12F C12G C12H 119.93(15)
C12F C12G H12N 120.0
C12H C12G H12N 120.0
C12C C12H C12G 119.67(16)
C12C C12H H12O 120.2
C12G C12H H12O 120.2
N27 C130 C133 118.4(3)
N27 C130 C131 115.9(3)
C133 C130 C131 125.7(3)
C132 C131 C130 108.0(3)
C132 C131 H13D 110.1
C130 C131 H13D 110.1
C132 C131 H13E 110.1
C130 C131 H13E 110.1
H13D C131 H13E 108.4
N28 C132 C141 115.9(3)
N28 C132 C131 120.5(4)
C141 C132 C131 123.1(3)
C134 C133 C130 124.2(3)
C134 C133 H13A 117.9
C130 C133 H13A 117.9
C133 C134 C13A 125.20(12)
C133 C134 C135 125.04(13)
C133 C134 H13B 117.5
C135 C134 H13B 117.5
C133 C134 H13C 117.4
C13A C134 H13C 117.4
C136 C135 C140 119.83(10)
C136 C135 C134 119.97(8)
C140 C135 C134 119.77(8)
C135 C136 C137 120.08(16)
C135 C136 H13F 120.0
C137 C136 H13F 120.0
C138 C137 C136 119.93(16)
C138 C137 H13G 120.0
C136 C137 H13G 120.0
C139 C138 C137 120.01(13)
C139 C138 Br11 119.63(14)
C137 C138 Br11 119.62(15)
C138 C139 C140 120.00(16)
C138 C139 H13H 120.0
C140 C139 H13H 120.0
C139 C140 C135 119.99(16)
C139 C140 H14B 120.0
C135 C140 H14B 120.0
C13F C13A C13B 119.91(10)
C13F C13A C134 120.04(8)
C13B C13A C134 119.91(7)
C13A C13B C13C 120.00(16)
C13A C13B H13I 120.0
C13C C13B H13I 120.0
C13D C13C C13B 120.01(16)
C13D C13C H13J 120.0
C13B C13C H13J 120.0
C13C C13D C13E 120.04(13)
C13C C13D Br1B 119.64(13)
C13E C13D Br1B 119.62(14)
C13D C13E C13F 119.93(16)
C13D C13E H13K 120.0
C13F C13E H13K 120.0
C13A C13F C13E 120.08(16)
C13A C13F H13L 120.0
C13E C13F H13L 120.0
C142 C141 C132 127.4(3)
C142 C141 H14A 116.3
C132 C141 H14A 116.3
C141 C142 C143 129.08(14)
C141 C142 H142 115.5
C143 C142 H142 115.5
C144 C143 C148 119.85(12)
C144 C143 C142 120.00(10)
C148 C143 C142 120.09(10)
C143 C144 C145 120.11(15)
C143 C144 H14C 119.9
C145 C144 H14C 119.9
C146 C145 C144 119.84(15)
C146 C145 H14D 120.1
C144 C145 H14D 120.1
C147 C146 C145 120.08(14)
C147 C146 Br12 119.92(13)
C145 C146 Br12 119.99(13)
C146 C147 C148 119.94(16)
C146 C147 H14E 120.0
C148 C147 H14E 120.0
C147 C148 C143 119.96(14)
C147 C148 H14F 120.0
C143 C148 H14F 120.0
N29 C149 C152 117.7(3)
N29 C149 C150 113.1(3)
C152 C149 C150 128.2(3)
C149 C150 C151 112.4(3)
C149 C150 H15D 109.1
C151 C150 H15D 109.1
C149 C150 H15E 109.1
C151 C150 H15E 109.1
H15D C150 H15E 107.8
N30 C151 C160 117.9(3)
N30 C151 C150 113.7(3)
C160 C151 C150 128.1(3)
C153 C152 C149 121.0(3)
C153 C152 H15A 119.5
C149 C152 H15A 119.5
C152 C153 C154 126.03(13)
C152 C153 C15A 125.16(13)
C152 C153 H15B 117.0
C154 C153 H15B 117.0
C152 C153 H15C 117.4
C15A C153 H15C 117.4
C155 C154 C159 119.90(10)
C155 C154 C153 120.64(7)
C159 C154 C153 119.47(8)
C154 C155 C156 120.04(14)
C154 C155 H15F 120.0
C156 C155 H15F 120.0
C157 C156 C155 119.90(16)
C157 C156 H15G 120.1
C155 C156 H15G 120.1
C156 C157 C158 120.14(14)
C156 C157 Br13 120.12(14)
C158 C157 Br13 119.74(11)
C159 C158 C157 120.00(14)
C159 C158 H15H 120.0
C157 C158 H15H 120.0
C158 C159 C154 120.02(15)
C158 C159 H15I 120.0
C154 C159 H15I 120.0
C15F C15A C15B 119.78(12)
C15F C15A C153 119.92(8)
C15B C15A C153 119.84(7)
C15A C15B C15C 119.83(15)
C15A C15B H15J 120.1
C15C C15B H15J 120.1
C15D C15C C15B 119.84(15)
C15D C15C H15K 120.1
C15B C15C H15K 120.1
C15C C15D C15E 120.01(16)
C15C C15D Br1C 119.68(13)
C15E C15D Br1C 119.62(14)
C15D C15E C15F 119.96(15)
C15D C15E H15L 120.0
C15F C15E H15L 120.0
C15A C15F C15E 119.96(14)
C15A C15F H15M 120.0
C15E C15F H15M 120.0
C161 C160 C151 121.8(3)
C161 C160 H16A 119.1
C151 C160 H16A 119.1
C160 C161 C162 128.06(14)
C160 C161 C16A 123.89(13)
C160 C161 H16B 116.0
C162 C161 H16B 116.0
C167 C162 C163 119.45(10)
C167 C162 C161 121.31(7)
C163 C162 C161 119.24(10)
C164 C163 C162 120.20(15)
C164 C163 H16F 119.9
C162 C163 H16F 119.9
C163 C164 C165 120.13(15)
C163 C164 H16G 119.9
C165 C164 H16G 119.9
C166 C165 C164 119.93(13)
C166 C165 Br14 120.31(13)
C164 C165 Br14 119.76(12)
C165 C166 C167 120.01(16)
C165 C166 H16H 120.0
C167 C166 H16H 120.0
C162 C167 C166 120.28(15)
C162 C167 H16I 119.9
C166 C167 H16I 119.9
C16B C16A C16F 119.92(10)
C16B C16A C161 119.29(8)
C16F C16A C161 119.27(7)
C16A C16B C16C 119.92(16)
C16A C16B H16J 120.0
C16C C16B H16J 120.0
C16B C16C C16D 119.95(16)
C16B C16C H16K 120.0
C16D C16C H16K 120.0
C16C C16D C16E 119.89(13)
C16C C16D Br1D 119.11(15)
C16E C16D Br1D 119.08(14)
C16F C16E C16D 119.91(17)
C16F C16E H16L 120.0
C16D C16E H16L 120.0
C16E C16F C16A 119.95(15)
C16E C16F H16M 120.0
C16A C16F H16M 120.0
N31 C168 C171 116.9(3)
N31 C168 C169 119.4(3)
C171 C168 C169 123.5(3)
C168 C169 C170 110.8(3)
C168 C169 H16D 109.5
C170 C169 H16D 109.5
C168 C169 H16E 109.5
C170 C169 H16E 109.5
H16D C169 H16E 108.1
N32 C170 C179 116.8(3)
N32 C170 C169 116.3(4)
C179 C170 C169 126.7(3)
C172 C171 C168 127.3(3)
C172 C171 H17A 116.4
C168 C171 H17A 116.4
C171 C172 C173 128.11(12)
C171 C172 H172 115.9
C173 C172 H172 115.9
C174 C173 C178 119.92(10)
C174 C173 C172 120.03(8)
C178 C173 C172 119.87(8)
C175 C174 C173 120.06(16)
C175 C174 H17C 120.0
C173 C174 H17C 120.0
C174 C175 C176 119.86(16)
C174 C175 H17D 120.1
C176 C175 H17D 120.1
C175 C176 C177 119.93(13)
C175 C176 Br15 119.46(13)
C177 C176 Br15 119.52(14)
C176 C177 C178 119.80(17)
C176 C177 H17E 120.1
C178 C177 H17E 120.1
C173 C178 C177 119.80(15)
C173 C178 H17F 120.1
C177 C178 H17F 120.1
C180 C179 C170 126.3(2)
C180 C179 H17B 116.9
C170 C179 H17B 116.9
C179 C180 C18A 125.09(9)
C179 C180 C181 124.23(10)
C179 C180 H18A 117.9
C181 C180 H18A 117.9
C179 C180 H18B 117.5
C18A C180 H18B 117.5
C182 C181 C186 119.78(11)
C182 C181 C180 119.63(8)
C186 C181 C180 119.73(8)
C181 C182 C183 119.93(15)
C181 C182 H18E 120.0
C183 C182 H18E 120.0
C184 C183 C182 119.98(16)
C184 C183 H18F 120.0
C182 C183 H18F 120.0
C183 C184 C185 119.94(14)
C183 C184 Br16 119.38(13)
C185 C184 Br16 119.34(15)
C184 C185 C186 120.03(15)
C184 C185 H18G 120.0
C186 C185 H18G 120.0
C181 C186 C185 119.98(15)
C181 C186 H18H 120.0
C185 C186 H18H 120.0
C18F C18A C18B 119.81(11)
C18F C18A C180 119.98(8)
C18B C18A C180 119.89(8)
C18A C18B C18C 119.79(14)
C18A C18B H18I 120.1
C18C C18B H18I 120.1
C18D C18C C18B 119.86(16)
C18D C18C H18J 120.1
C18B C18C H18J 120.1
C18C C18D C18E 120.16(15)
C18C C18D Br1E 119.90(13)
C18E C18D Br1E 119.81(12)
C18D C18E C18F 119.90(14)
C18D C18E H18K 120.0
C18F C18E H18K 120.0
C18A C18F C18E 119.90(15)
C18A C18F H18L 120.0
C18E C18F H18L 120.0
S2 O2 Mg2 127.77(14)
S2A O2 Mg2 138.79(17)
O2 S2 C187 107.53(16)
O2 S2 C188 107.40(19)
C187 S2 C188 98.19(16)
S2 C187 H18M 109.5
S2 C187 H18N 109.5
H18M C187 H18N 109.5
S2 C187 H18O 109.5
H18M C187 H18O 109.5
H18N C187 H18O 109.5
S2 C188 H18P 109.5
S2 C188 H18Q 109.5
H18P C188 H18Q 109.5
S2 C188 H18R 109.5
H18P C188 H18R 109.5
H18Q C188 H18R 109.5
O2 S2A C18G 107.40(16)
O2 S2A C18H 107.44(16)
C18G S2A C18H 98.53(14)
S2A C18G H18S 109.5
S2A C18G H18T 109.5
H18S C18G H18T 109.5
S2A C18G H18U 109.5
H18S C18G H18U 109.5
H18T C18G H18U 109.5
S2A C18H H18V 109.5
S2A C18H H18W 109.5
H18V C18H H18W 109.5
S2A C18H H18X 109.5
H18V C18H H18X 109.5
H18W C18H H18X 109.5

loop_
_geom_bond_atom_site_label_1
_geom_bond_atom_site_label_2
_geom_bond_distance
Br1 C25 1.9052(16)
Br2 C33 1.9096(17)
Br3 C44 1.908(2)
Br4 C52 1.9088(18)
Br5 C63 1.9075(19)
Br6 C71 1.908(2)
Br7 C82 1.9035(16)
Br8 C90 1.9084(17)
Br2A C33A 1.9067(17)
Br3A C44A 1.9055(17)
Br4A C52A 1.9112(17)
Br5A C63A 1.9091(17)
Br6A C71A 1.9038(17)
Br8A C90A 1.9096(18)
Mg1 N5 2.006(5)
Mg1 N1 2.017(5)
Mg1 N7 2.025(5)
Mg1 N3 2.032(5)
Mg1 O1 2.035(3)
N1 C4 1.362(6)
N1 C1 1.369(7)
N2 C5 1.317(8)
N2 C4 1.349(7)
N3 C8 1.369(8)
N3 C5 1.390(7)
N4 C8 1.338(7)
N4 C9 1.348(6)
N5 C9 1.383(7)
N5 C12 1.400(6)
N6 C13 1.294(8)
N6 C12 1.344(7)
N7 C16 1.330(7)
N7 C13 1.412(7)
N8 C16 1.307(7)
N8 C1 1.419(6)
N9 C17 1.320(6)
N9 C2 1.430(8)
N10 C19 1.305(6)
N10 C3 1.407(7)
N11 C36 1.330(6)
N11 C6 1.418(7)
N12 C38 1.351(5)
N12 C7 1.369(7)
N13 C55 1.324(6)
N13 C10 1.410(8)
N14 C57 1.306(6)
N14 C11 1.399(7)
N15 C74 1.294(6)
N15 C14 1.410(6)
N16 C76 1.312(5)
N16 C15 1.411(8)
C1 C2 1.383(8)
C2 C3 1.399(7)
C3 C4 1.433(9)
C5 C6 1.494(8)
C6 C7 1.351(8)
C7 C8 1.515(7)
C9 C10 1.411(8)
C10 C11 1.407(7)
C11 C12 1.433(9)
C13 C14 1.447(8)
C14 C15 1.341(8)
C15 C16 1.505(7)
C17 C20 1.449(3)
C17 C18 1.521(3)
C18 C19 1.521(3)
C18 H18C 0.9900
C18 H18D 0.9900
C19 C28 1.455(2)
C20 C21 1.358(2)
C20 H20 0.9500
C21 C22 1.4496(18)
C21 H21 0.9500
C22 C27 1.3934(18)
C22 C23 1.3965(19)
C23 C24 1.396(2)
C23 H23A 0.9500
C24 C25 1.394(2)
C24 H24A 0.9500
C25 C26 1.395(2)
C26 C27 1.396(2)
C26 H26A 0.9500
C27 H27A 0.9500
C28 C29 1.356(2)
C28 H28 0.9500
C29 C30A 1.4355(8)
C29 C30 1.4507(7)
C29 H29A 0.9500
C29 H29B 0.9500
C30 C35 1.3954(18)
C30 C31 1.3960(18)
C31 C32 1.3969(18)
C31 H31A 0.9500
C32 C33 1.394(2)
C32 H32A 0.9500
C33 C34 1.395(2)
C34 C35 1.3968(18)
C34 H34A 0.9500
C35 H35A 0.9500
C30A C35A 1.3975(18)
C30A C31A 1.3986(18)
C31A C32A 1.3946(18)
C31A H31B 0.9500
C32A C33A 1.395(2)
C32A H32B 0.9500
C33A C34A 1.395(2)
C34A C35A 1.3950(18)
C34A H34B 0.9500
C35A H35B 0.9500
C36 C39 1.449(2)
C36 C37 1.520(3)
C37 C38 1.520(3)
C37 H37A 0.9900
C37 H37B 0.9900
C38 C47 1.452(3)
C39 C40 1.3545(18)
C39 H39 0.9500
C40 C41 1.4436(7)
C40 C41A 1.4495(7)
C40 H40A 0.9500
C40 H40B 0.9500
C41 C42 1.3950(16)
C41 C46 1.3976(16)
C42 C43 1.3973(19)
C42 H42A 0.9500
C43 C44 1.394(2)
C43 H43A 0.9500
C44 C45 1.394(2)
C45 C46 1.3962(19)
C45 H45A 0.9500
C46 H46A 0.9500
C41A C46A 1.3947(16)
C41A C42A 1.3954(17)
C42A C43A 1.397(2)
C42A H42B 0.9500
C43A C44A 1.395(2)
C43A H43B 0.9500
C44A C45A 1.395(2)
C45A C46A 1.397(2)
C45A H45B 0.9500
C46A H46B 0.9500
C47 C48 1.3503(18)
C47 H47 0.9500
C48 C49A 1.4411(6)
C48 C49 1.4522(5)
C48 H48A 0.9500
C48 H48B 0.9500
C49 C50 1.3947(16)
C49 C54 1.3954(17)
C50 C51 1.3974(19)
C50 H50A 0.9500
C51 C52 1.394(2)
C51 H51A 0.9500
C52 C53 1.395(2)
C53 C54 1.3973(19)
C53 H53A 0.9500
C54 H54A 0.9500
C49A C54A 1.3965(17)
C49A C50A 1.3967(16)
C50A C51A 1.395(2)
C50A H50B 0.9500
C51A C52A 1.395(2)
C51A H51B 0.9500
C52A C53A 1.396(2)
C53A C54A 1.395(2)
C53A H53B 0.9500
C54A H54B 0.9500
C55 C58 1.456(3)
C55 C56 1.522(3)
C56 C57 1.520(3)
C56 H56A 0.9900
C56 H56B 0.9900
C57 C66 1.453(2)
C58 C59 1.3527(15)
C58 H58 0.9500
C59 C60A 1.4453(5)
C59 C60 1.4484(9)
C59 H59A 0.9500
C59 H59B 0.9500
C60 C61 1.3941(17)
C60 C65 1.3960(17)
C61 C62 1.398(2)
C61 H61A 0.9500
C62 C63 1.3938(19)
C62 H62A 0.9500
C63 C64 1.394(2)
C64 C65 1.397(2)
C64 H64A 0.9500
C65 H65A 0.9500
C60A C61A 1.3958(15)
C60A C65A 1.3957(16)
C61A C62A 1.396(2)
C61A H61B 0.9500
C62A C63A 1.395(2)
C62A H62B 0.9500
C63A C64A 1.3952(19)
C64A C65A 1.396(2)
C64A H64B 0.9500
C65A H65B 0.9500
C66 C67 1.3548(19)
C66 H66 0.9500
C67 C68A 1.4363(8)
C67 C68 1.4600(8)
C67 H67A 0.9500
C67 H67B 0.9500
C68 C69 1.3954(19)
C68 C73 1.3957(16)
C69 C70 1.3984(18)
C69 H69A 0.9500
C70 C71 1.395(2)
C70 H70A 0.9500
C71 C72 1.395(2)
C72 C73 1.3981(18)
C72 H72A 0.9500
C73 H73A 0.9500
C68A C73A 1.3930(18)
C68A C69A 1.4025(18)
C69A C70A 1.3921(18)
C69A H69B 0.9500
C70A C71A 1.395(2)
C70A H70B 0.9500
C71A C72A 1.394(2)
C72A C73A 1.3969(18)
C72A H72B 0.9500
C73A H73B 0.9500
C74 C77 1.450(3)
C74 C75 1.519(3)
C75 C76 1.519(3)
C75 H75A 0.9900
C75 H75B 0.9900
C76 C85 1.449(2)
C77 C78 1.357(2)
C77 H77 0.9500
C78 C79 1.4512(7)
C78 H78 0.9500
C79 C84 1.3952(19)
C79 C80 1.3968(19)
C80 C81 1.395(2)
C80 H80A 0.9500
C81 C82 1.393(2)
C81 H81A 0.9500
C82 C83 1.396(2)
C83 C84 1.3945(19)
C83 H83A 0.9500
C84 H84A 0.9500
C85 C86 1.360(2)
C85 H85 0.9500
C86 C87 1.4480(10)
C86 C87A 1.4484(7)
C86 H86A 0.9500
C86 H86B 0.9500
C87 C88 1.3944(18)
C87 C92 1.3950(18)
C88 C89 1.3959(19)
C88 H88A 0.9500
C89 C90 1.395(2)
C89 H89A 0.9500
C90 C91 1.395(2)
C91 C92 1.3961(18)
C91 H91A 0.9500
C92 H92A 0.9500
C87A C92A 1.3942(17)
C87A C88A 1.3950(17)
C88A C89A 1.3961(18)
C88A H88B 0.9500
C89A C90A 1.395(2)
C89A H89B 0.9500
C90A C91A 1.396(2)
C91A C92A 1.3959(18)
C91A H91B 0.9500
C92A H92B 0.9500
S1 O1 1.543(2)
S1 C93 1.768(2)
S1 C94 1.771(2)
O1 S1A 1.545(2)
C93 H93A 0.9800
C93 H93B 0.9800
C93 H93C 0.9800
C94 H94A 0.9800
C94 H94B 0.9800
C94 H94C 0.9800
S1A C94A 1.768(2)
S1A C93A 1.770(2)
C93A H93D 0.9800
C93A H93E 0.9800
C93A H93F 0.9800
C94A H94D 0.9800
C94A H94E 0.9800
C94A H94F 0.9800
Br9 C119 1.9072(18)
Br10 C127 1.9099(19)
Br11 C138 1.9094(19)
Br9A C11D 1.9070(18)
Br1A C12F 1.9104(18)
Br1B C13D 1.9093(18)
Br12 C146 1.9055(17)
Br13 C157 1.9067(16)
Br14 C165 1.9086(17)
Br1C C15D 1.9089(16)
Br1D C16D 1.9106(18)
Br15 C176 1.9073(16)
Br16 C184 1.9111(18)
Br1E C18D 1.9069(18)
Mg2 O2 1.962(3)
Mg2 N23 2.016(5)
Mg2 N19 2.021(6)
Mg2 N17 2.019(5)
Mg2 N21 2.033(5)
N17 C95 1.375(8)
N17 C98 1.435(7)
N18 C98 1.284(8)
N18 C99 1.345(7)
N19 C102 1.355(8)
N19 C99 1.407(7)
N20 C102 1.328(7)
N20 C103 1.339(7)
N21 C103 1.371(8)
N21 C106 1.377(7)
N22 C107 1.354(7)
N22 C106 1.398(8)
N23 C110 1.379(8)
N23 C107 1.428(7)
N24 C110 1.345(7)
N24 C95 1.359(7)
N25 C111 1.388(5)
N25 C96 1.470(8)
N26 C113 1.354(6)
N26 C97 1.429(7)
N27 C130 1.343(7)
N27 C100 1.389(7)
N28 C132 1.298(6)
N28 C101 1.402(8)
N29 C149 1.363(6)
N29 C104 1.410(8)
N30 C151 1.363(6)
N30 C105 1.408(7)
N31 C168 1.281(6)
N31 C108 1.382(7)
N32 C170 1.284(6)
N32 C109 1.391(8)
C95 C96 1.454(7)
C96 C97 1.296(8)
C97 C98 1.476(8)
C99 C100 1.425(9)
C100 C101 1.332(8)
C101 C102 1.512(8)
C103 C104 1.483(7)
C104 C105 1.372(8)
C105 C106 1.386(8)
C107 C108 1.448(9)
C108 C109 1.410(7)
C109 C110 1.420(8)
C111 C114 1.454(2)
C111 C112 1.521(3)
C112 C113 1.520(3)
C112 H11D 0.9900
C112 H11E 0.9900
C113 C122 1.454(3)
C114 C115 1.3549(19)
C114 H11A 0.9500
C115 C11A 1.4451(10)
C115 C116 1.4458(8)
C115 H11B 0.9500
C115 H11C 0.9500
C116 C117 1.3953(17)
C116 C121 1.3963(17)
C117 C118 1.3979(19)
C117 H11F 0.9500
C118 C119 1.393(2)
C118 H11G 0.9500
C119 C120 1.395(2)
C120 C121 1.3969(19)
C120 H12D 0.9500
C121 H12E 0.9500
C11A C12B 1.3960(17)
C11A C11B 1.3969(18)
C11B C11C 1.3976(19)
C11B H11H 0.9500
C11C C11D 1.394(2)
C11C H11I 0.9500
C11D C12A 1.394(2)
C12A C12B 1.3968(19)
C12A H12F 0.9500
C12B H12G 0.9500
C122 C123 1.3516(19)
C122 H12A 0.9500
C123 C124 1.4424(8)
C123 C12C 1.4584(8)
C123 H12B 0.9500
C123 H12C 0.9500
C124 C125 1.3959(17)
C124 C129 1.3965(17)
C125 C126 1.396(2)
C125 H12H 0.9500
C126 C127 1.395(2)
C126 H12I 0.9500
C127 C128 1.395(2)
C128 C129 1.396(2)
C128 H12J 0.9500
C129 H12K 0.9500
C12C C12H 1.3950(15)
C12C C12D 1.3960(17)
C12D C12E 1.398(2)
C12D H12L 0.9500
C12E C12F 1.395(2)
C12E H12M 0.9500
C12F C12G 1.395(2)
C12G C12H 1.398(2)
C12G H12N 0.9500
C12H H12O 0.9500
C130 C133 1.453(3)
C130 C131 1.520(3)
C131 C132 1.519(3)
C131 H13D 0.9900
C131 H13E 0.9900
C132 C141 1.451(3)
C133 C134 1.353(2)
C133 H13A 0.9500
C134 C13A 1.4470(8)
C134 C135 1.4481(8)
C134 H13B 0.9500
C134 H13C 0.9500
C135 C136 1.3953(17)
C135 C140 1.3963(17)
C136 C137 1.3971(19)
C136 H13F 0.9500
C137 C138 1.395(2)
C137 H13G 0.9500
C138 C139 1.394(2)
C139 C140 1.3965(19)
C139 H13H 0.9500
C140 H14B 0.9500
C13A C13F 1.3951(18)
C13A C13B 1.3957(17)
C13B C13C 1.3966(18)
C13B H13I 0.9500
C13C C13D 1.394(2)
C13C H13J 0.9500
C13D C13E 1.395(2)
C13E C13F 1.3970(19)
C13E H13K 0.9500
C13F H13L 0.9500
C141 C142 1.360(2)
C141 H14A 0.9500
C142 C143 1.4532(9)
C142 H142 0.9500
C143 C144 1.3949(19)
C143 C148 1.3971(19)
C144 C145 1.397(2)
C144 H14C 0.9500
C145 C146 1.394(2)
C145 H14D 0.9500
C146 C147 1.394(2)
C147 C148 1.396(2)
C147 H14E 0.9500
C148 H14F 0.9500
C149 C152 1.454(2)
C149 C150 1.520(3)
C150 C151 1.521(3)
C150 H15D 0.9900
C150 H15E 0.9900
C151 C160 1.456(2)
C152 C153 1.3506(19)
C152 H15A 0.9500
C153 C154 1.4441(5)
C153 C15A 1.4478(5)
C153 H15B 0.9500
C153 H15C 0.9500
C154 C155 1.3933(17)
C154 C159 1.3985(16)
C155 C156 1.3992(19)
C155 H15F 0.9500
C156 C157 1.393(2)
C156 H15G 0.9500
C157 C158 1.394(2)
C158 C159 1.3942(19)
C158 H15H 0.9500
C159 H15I 0.9500
C15A C15F 1.3953(16)
C15A C15B 1.3969(17)
C15B C15C 1.3981(19)
C15B H15J 0.9500
C15C C15D 1.3946(19)
C15C H15K 0.9500
C15D C15E 1.395(2)
C15E C15F 1.3963(19)
C15E H15L 0.9500
C15F H15M 0.9500
C160 C161 1.348(2)
C160 H16A 0.9500
C161 C162 1.4390(10)
C161 C16A 1.4544(8)
C161 H16B 0.9500
C162 C167 1.3929(18)
C162 C163 1.4026(16)
C163 C164 1.3932(18)
C163 H16F 0.9500
C164 C165 1.394(2)
C164 H16G 0.9500
C165 C166 1.393(2)
C166 C167 1.3996(18)
C166 H16H 0.9500
C167 H16I 0.9500
C16A C16B 1.3953(17)
C16A C16F 1.3964(18)
C16B C16C 1.3953(18)
C16B H16J 0.9500
C16C C16D 1.396(2)
C16C H16K 0.9500
C16D C16E 1.396(2)
C16E C16F 1.3950(18)
C16E H16L 0.9500
C16F H16M 0.9500
C168 C171 1.451(2)
C168 C169 1.518(3)
C169 C170 1.520(3)
C169 H16D 0.9900
C169 H16E 0.9900
C170 C179 1.453(2)
C171 C172 1.360(2)
C171 H17A 0.9500
C172 C173 1.4507(6)
C172 H172 0.9500
C173 C174 1.3959(19)
C173 C178 1.3962(19)
C174 C175 1.395(2)
C174 H17C 0.9500
C175 C176 1.395(2)
C175 H17D 0.9500
C176 C177 1.396(2)
C177 C178 1.396(2)
C177 H17E 0.9500
C178 H17F 0.9500
C179 C180 1.3560(17)
C179 H17B 0.9500
C180 C18A 1.4456(9)
C180 C181 1.4503(7)
C180 H18A 0.9500
C180 H18B 0.9500
C181 C182 1.3961(17)
C181 C186 1.3960(16)
C182 C183 1.3967(19)
C182 H18E 0.9500
C183 C184 1.395(2)
C183 H18F 0.9500
C184 C185 1.395(2)
C185 C186 1.3957(19)
C185 H18G 0.9500
C186 H18H 0.9500
C18A C18F 1.3961(16)
C18A C18B 1.3966(16)
C18B C18C 1.398(2)
C18B H18I 0.9500
C18C C18D 1.394(2)
C18C H18J 0.9500
C18D C18E 1.394(2)
C18E C18F 1.397(2)
C18E H18K 0.9500
C18F H18L 0.9500
O2 S2 1.531(2)
O2 S2A 1.543(2)
S2 C187 1.772(2)
S2 C188 1.773(2)
C187 H18M 0.9800
C187 H18N 0.9800
C187 H18O 0.9800
C188 H18P 0.9800
C188 H18Q 0.9800
C188 H18R 0.9800
S2A C18G 1.769(2)
S2A C18H 1.768(2)
C18G H18S 0.9800
C18G H18T 0.9800
C18G H18U 0.9800
C18H H18V 0.9800
C18H H18W 0.9800
C18H H18X 0.9800

loop_
_geom_hbond_atom_site_label_D
_geom_hbond_atom_site_label_H
_geom_hbond_atom_site_label_A
_geom_hbond_distance_DH
_geom_hbond_distance_HA
_geom_hbond_distance_DA
_geom_hbond_angle_DHA
C37 H37A N22 0.99 2.60 3.586(6) 175.6
C131 H13E N8 0.99 2.54 3.516(6) 169.1
C169 H16D N4 0.99 2.60 3.577(7) 168.7

loop_
_geom_torsion_atom_site_label_1
_geom_torsion_atom_site_label_2
_geom_torsion_atom_site_label_3
_geom_torsion_atom_site_label_4
_geom_torsion
C4 N1 C1 C2 0.0(8)
Mg1 N1 C1 C2 163.2(5)
C4 N1 C1 N8 177.5(6)
Mg1 N1 C1 N8 -19.3(9)
C16 N8 C1 N1 3.8(10)
C16 N8 C1 C2 -178.9(7)
N1 C1 C2 C3 1.4(8)
N8 C1 C2 C3 -176.1(6)
N1 C1 C2 N9 -171.2(6)
N8 C1 C2 N9 11.3(11)
C17 N9 C2 C1 -156.2(6)
C17 N9 C2 C3 32.8(9)
C19 N10 C3 C2 -27.8(11)
C19 N10 C3 C4 157.4(6)
C1 C2 C3 N10 -177.7(7)
N9 C2 C3 N10 -5.4(12)
C1 C2 C3 C4 -2.1(8)
N9 C2 C3 C4 170.3(6)
C5 N2 C4 N1 -4.5(11)
C5 N2 C4 C3 -179.5(6)
C1 N1 C4 N2 -176.9(6)
Mg1 N1 C4 N2 19.6(10)
C1 N1 C4 C3 -1.4(7)
Mg1 N1 C4 C3 -164.9(5)
N10 C3 C4 N2 -6.3(11)
C2 C3 C4 N2 177.8(6)
N10 C3 C4 N1 178.1(6)
C2 C3 C4 N1 2.2(8)
C4 N2 C5 N3 5.3(11)
C4 N2 C5 C6 -179.7(6)
C8 N3 C5 N2 178.8(7)
Mg1 N3 C5 N2 -20.1(10)
C8 N3 C5 C6 3.1(7)
Mg1 N3 C5 C6 164.2(4)
C36 N11 C6 C7 27.1(11)
C36 N11 C6 C5 -157.9(6)
N2 C5 C6 C7 -176.3(6)
N3 C5 C6 C7 -0.4(8)
N2 C5 C6 N11 7.7(10)
N3 C5 C6 N11 -176.4(6)
N11 C6 C7 N12 6.6(13)
C5 C6 C7 N12 -168.8(7)
N11 C6 C7 C8 173.3(7)
C5 C6 C7 C8 -2.1(8)
C38 N12 C7 C6 -31.7(11)
C38 N12 C7 C8 163.5(6)
C9 N4 C8 N3 3.5(11)
C9 N4 C8 C7 -173.5(6)
C5 N3 C8 N4 178.3(7)
Mg1 N3 C8 N4 17.7(10)
C5 N3 C8 C7 -4.4(7)
Mg1 N3 C8 C7 -164.9(4)
C6 C7 C8 N4 -178.4(6)
N12 C7 C8 N4 -10.4(10)
C6 C7 C8 N3 4.1(8)
N12 C7 C8 N3 172.2(6)
C8 N4 C9 N5 -5.2(11)
C8 N4 C9 C10 179.2(6)
C12 N5 C9 N4 179.6(7)
Mg1 N5 C9 N4 -15.0(10)
C12 N5 C9 C10 -4.3(7)
Mg1 N5 C9 C10 161.1(5)
C55 N13 C10 C11 24.8(10)
C55 N13 C10 C9 -161.6(6)
N4 C9 C10 N13 6.8(11)
N5 C9 C10 N13 -169.5(6)
N4 C9 C10 C11 -178.7(6)
N5 C9 C10 C11 5.1(8)
C57 N14 C11 C10 -38.1(11)
C57 N14 C11 C12 157.8(6)
N13 C10 C11 N14 4.9(12)
C9 C10 C11 N14 -169.6(7)
N13 C10 C11 C12 171.0(6)
C9 C10 C11 C12 -3.6(8)
C13 N6 C12 N5 7.1(11)
C13 N6 C12 C11 -177.0(7)
C9 N5 C12 N6 178.4(6)
Mg1 N5 C12 N6 12.8(9)
C9 N5 C12 C11 2.0(7)
Mg1 N5 C12 C11 -163.6(4)
N14 C11 C12 N6 -7.7(11)
C10 C11 C12 N6 -175.4(6)
N14 C11 C12 N5 168.7(6)
C10 C11 C12 N5 1.0(8)
C12 N6 C13 N7 -8.9(11)
C12 N6 C13 C14 176.6(7)
C16 N7 C13 N6 -176.3(7)
Mg1 N7 C13 N6 -9.0(10)
C16 N7 C13 C14 -1.0(7)
Mg1 N7 C13 C14 166.3(4)
C74 N15 C14 C15 24.6(11)
C74 N15 C14 C13 -158.8(6)
N6 C13 C14 C15 178.5(7)
N7 C13 C14 C15 3.1(8)
N6 C13 C14 N15 1.2(11)
N7 C13 C14 N15 -174.2(6)
N15 C14 C15 N16 8.4(13)
C13 C14 C15 N16 -168.6(6)
N15 C14 C15 C16 173.4(7)
C13 C14 C15 C16 -3.6(8)
C76 N16 C15 C14 -36.4(10)
C76 N16 C15 C16 160.7(6)
C1 N8 C16 N7 -4.2(11)
C1 N8 C16 C15 -175.7(6)
C13 N7 C16 N8 -173.5(7)
Mg1 N7 C16 N8 19.5(10)
C13 N7 C16 C15 -1.2(7)
Mg1 N7 C16 C15 -168.2(4)
C14 C15 C16 N8 176.2(6)
N16 C15 C16 N8 -17.4(10)
C14 C15 C16 N7 3.1(8)
N16 C15 C16 N7 169.5(6)
C2 N9 C17 C20 -169.3(5)
C2 N9 C17 C18 13.3(7)
N9 C17 C18 C19 -78.1(6)
C20 C17 C18 C19 104.9(5)
C3 N10 C19 C28 169.8(5)
C3 N10 C19 C18 -12.4(8)
C17 C18 C19 N10 74.2(6)
C17 C18 C19 C28 -108.3(5)
N9 C17 C20 C21 -176.6(4)
C18 C17 C20 C21 0.6(6)
C17 C20 C21 C22 -177.7(3)
C20 C21 C22 C27 177.9(3)
C20 C21 C22 C23 0.7(3)
C27 C22 C23 C24 3.5(3)
C21 C22 C23 C24 -179.23(18)
C22 C23 C24 C25 -5.7(4)
C23 C24 C25 C26 5.2(4)
C23 C24 C25 Br1 177.8(2)
C24 C25 C26 C27 -2.6(4)
Br1 C25 C26 C27 -175.2(2)
C23 C22 C27 C26 -1.0(3)
C21 C22 C27 C26 -178.17(18)
C25 C26 C27 C22 0.5(4)
N10 C19 C28 C29 -178.7(4)
C18 C19 C28 C29 3.8(7)
C19 C28 C29 C30A 179.4(3)
C19 C28 C29 C30 -172.0(3)
C28 C29 C30 C35 -6.7(3)
C28 C29 C30 C31 -177.0(3)
C35 C30 C31 C32 7.0(4)
C29 C30 C31 C32 177.3(3)
C30 C31 C32 C33 -4.3(6)
C31 C32 C33 C34 0.0(6)
C31 C32 C33 Br2 170.2(3)
C32 C33 C34 C35 1.7(6)
Br2 C33 C34 C35 -168.5(3)
C31 C30 C35 C34 -5.3(5)
C29 C30 C35 C34 -175.6(3)
C33 C34 C35 C30 0.9(6)
C28 C29 C30A C35A 5.2(3)
C28 C29 C30A C31A -174.7(3)
C35A C30A C31A C32A -1.0(4)
C29 C30A C31A C32A 178.8(2)
C30A C31A C32A C33A 5.2(5)
C31A C32A C33A C34A -7.9(6)
C31A C32A C33A Br2A -179.1(3)
C32A C33A C34A C35A 6.4(6)
Br2A C33A C34A C35A 177.6(3)
C33A C34A C35A C30A -2.3(5)
C31A C30A C35A C34A -0.4(4)
C29 C30A C35A C34A 179.7(3)
C6 N11 C36 C39 -170.1(5)
C6 N11 C36 C37 11.5(7)
N11 C36 C37 C38 -78.3(5)
C39 C36 C37 C38 103.5(5)
C7 N12 C38 C47 166.0(5)
C7 N12 C38 C37 -16.9(7)
C36 C37 C38 N12 82.9(4)
C36 C37 C38 C47 -100.3(4)
N11 C36 C39 C40 178.3(5)
C37 C36 C39 C40 -3.5(8)
C36 C39 C40 C41 172.8(3)
C36 C39 C40 C41A -169.4(4)
C39 C40 C41 C42 -10.1(6)
C39 C40 C41 C46 169.5(6)
C46 C41 C42 C43 0.9(13)
C40 C41 C42 C43 -179.5(7)
C41 C42 C43 C44 1.2(16)
C42 C43 C44 C45 -3.0(16)
C42 C43 C44 Br3 -177.8(8)
C43 C44 C45 C46 2.7(16)
Br3 C44 C45 C46 177.5(8)
C44 C45 C46 C41 -0.5(15)
C42 C41 C46 C45 -1.2(12)
C40 C41 C46 C45 179.1(7)
C39 C40 C41A C46A -161.7(3)
C39 C40 C41A C42A 25.0(3)
C46A C41A C42A C43A 6.4(4)
C40 C41A C42A C43A 179.7(2)
C41A C42A C43A C44A 1.4(4)
C42A C43A C44A C45A -6.8(5)
C42A C43A C44A Br3A -179.7(2)
C43A C44A C45A C46A 4.4(5)
Br3A C44A C45A C46A 177.3(2)
C42A C41A C46A C45A -8.9(4)
C40 C41A C46A C45A 177.9(2)
C44A C45A C46A C41A 3.4(4)
N12 C38 C47 C48 168.7(4)
C37 C38 C47 C48 -7.9(6)
C38 C47 C48 C49A 175.0(3)
C38 C47 C48 C49 -176.7(3)
C47 C48 C49 C50 179.0(3)
C47 C48 C49 C54 -10.2(3)
C54 C49 C50 C51 3.5(4)
C48 C49 C50 C51 174.3(2)
C49 C50 C51 C52 1.2(5)
C50 C51 C52 C53 -4.5(5)
C50 C51 C52 Br4 166.8(2)
C51 C52 C53 C54 3.1(5)
Br4 C52 C53 C54 -168.2(2)
C50 C49 C54 C53 -4.9(4)
C48 C49 C54 C53 -175.7(2)
C52 C53 C54 C49 1.6(5)
C47 C48 C49A C54A 16.8(3)
C47 C48 C49A C50A -165.7(3)
C54A C49A C50A C51A 1.5(4)
C48 C49A C50A C51A -176.0(2)
C49A C50A C51A C52A 1.3(4)
C50A C51A C52A C53A -3.8(5)
C50A C51A C52A Br4A -169.3(2)
C51A C52A C53A C54A 3.5(5)
Br4A C52A C53A C54A 169.0(2)
C52A C53A C54A C49A -0.7(4)
C50A C49A C54A C53A -1.8(4)
C48 C49A C54A C53A 175.7(2)
C10 N13 C55 C58 -163.2(5)
C10 N13 C55 C56 15.3(7)
N13 C55 C56 C57 -76.8(5)
C58 C55 C56 C57 101.6(5)
C11 N14 C57 C66 173.2(5)
C11 N14 C57 C56 -1.8(8)
C55 C56 C57 N14 68.4(6)
C55 C56 C57 C66 -106.3(6)
N13 C55 C58 C59 178.0(4)
C56 C55 C58 C59 -0.4(5)
C55 C58 C59 C60A -178.9(2)
C55 C58 C59 C60 166.3(2)
C58 C59 C60 C61 -4.4(2)
C58 C59 C60 C65 175.7(2)
C65 C60 C61 C62 0.4(4)
C59 C60 C61 C62 -179.4(2)
C60 C61 C62 C63 -1.8(5)
C61 C62 C63 C64 2.6(5)
C61 C62 C63 Br5 -180.0(3)
C62 C63 C64 C65 -2.0(5)
Br5 C63 C64 C65 -179.4(3)
C61 C60 C65 C64 0.2(4)
C59 C60 C65 C64 -179.9(2)
C63 C64 C65 C60 0.6(5)
C58 C59 C60A C61A 12.5(2)
C58 C59 C60A C65A -164.2(2)
C65A C60A C61A C62A -1.4(3)
C59 C60A C61A C62A -178.05(17)
C60A C61A C62A C63A 2.5(4)
C61A C62A C63A C64A -4.2(4)
C61A C62A C63A Br5A -173.41(19)
C62A C63A C64A C65A 4.8(4)
Br5A C63A C64A C65A 174.0(2)
C61A C60A C65A C64A 2.0(3)
C59 C60A C65A C64A 178.66(17)
C63A C64A C65A C60A -3.7(4)
N14 C57 C66 C67 -172.4(5)
C56 C57 C66 C67 2.3(8)
C57 C66 C67 C68A -169.3(4)
C57 C66 C67 C68 -164.4(4)
C66 C67 C68 C69 -171.3(6)
C66 C67 C68 C73 -6.2(7)
C73 C68 C69 C70 10.4(12)
C67 C68 C69 C70 175.5(6)
C68 C69 C70 C71 -2.2(14)
C69 C70 C71 C72 -3.7(15)
C69 C70 C71 Br6 167.2(7)
C70 C71 C72 C73 1.3(17)
Br6 C71 C72 C73 -169.6(9)
C69 C68 C73 C72 -12.8(14)
C67 C68 C73 C72 -177.9(9)
C71 C72 C73 C68 7.0(18)
C66 C67 C68A C73A -9.4(4)
C66 C67 C68A C69A 170.7(4)
C73A C68A C69A C70A 0.1(6)
C67 C68A C69A C70A 180.0(4)
C68A C69A C70A C71A 0.3(8)
C69A C70A C71A C72A -0.4(8)
C69A C70A C71A Br6A -179.9(4)
C70A C71A C72A C73A 0.2(8)
Br6A C71A C72A C73A 179.7(4)
C69A C68A C73A C72A -0.3(6)
C67 C68A C73A C72A 179.8(4)
C71A C72A C73A C68A 0.2(8)
C14 N15 C74 C77 -170.4(5)
C14 N15 C74 C75 15.9(8)
N15 C74 C75 C76 -77.7(5)
C77 C74 C75 C76 109.0(4)
C15 N16 C76 C85 168.3(5)
C15 N16 C76 C75 -11.7(7)
C74 C75 C76 N16 75.8(5)
C74 C75 C76 C85 -104.2(5)
N15 C74 C77 C78 179.0(5)
C75 C74 C77 C78 -7.5(7)
C74 C77 C78 C79 174.8(3)
C77 C78 C79 C84 179.6(3)
C77 C78 C79 C80 4.5(3)
C84 C79 C80 C81 3.0(4)
C78 C79 C80 C81 178.2(2)
C79 C80 C81 C82 -1.9(5)
C80 C81 C82 C83 2.0(5)
C80 C81 C82 Br7 174.1(3)
C81 C82 C83 C84 -3.2(5)
Br7 C82 C83 C84 -175.3(3)
C82 C83 C84 C79 4.3(5)
C80 C79 C84 C83 -4.2(4)
C78 C79 C84 C83 -179.4(2)
N16 C76 C85 C86 -174.9(5)
C75 C76 C85 C86 5.1(7)
C76 C85 C86 C87 175.0(3)
C76 C85 C86 C87A 179.9(4)
C85 C86 C87 C88 173.5(3)
C85 C86 C87 C92 -3.4(3)
C92 C87 C88 C89 1.5(4)
C86 C87 C88 C89 -175.4(2)
C87 C88 C89 C90 -1.4(5)
C88 C89 C90 C91 -0.7(5)
C88 C89 C90 Br8 -169.7(3)
C89 C90 C91 C92 2.7(5)
Br8 C90 C91 C92 171.7(3)
C88 C87 C92 C91 0.5(4)
C86 C87 C92 C91 177.4(2)
C90 C91 C92 C87 -2.6(5)
C85 C86 C87A C92A 9.6(4)
C85 C86 C87A C88A -167.3(4)
C92A C87A C88A C89A 0.0(7)
C86 C87A C88A C89A 176.8(4)
C87A C88A C89A C90A -2.2(8)
C88A C89A C90A C91A 3.2(8)
C88A C89A C90A Br8A 170.6(4)
C89A C90A C91A C92A -2.0(8)
Br8A C90A C91A C92A -169.4(4)
C88A C87A C92A C91A 1.3(7)
C86 C87A C92A C91A -175.6(4)
C90A C91A C92A C87A -0.3(8)
C93 S1 O1 Mg1 -33.8(3)
C94 S1 O1 Mg1 71.1(3)
Mg1 O1 S1A C94A -51.8(3)
Mg1 O1 S1A C93A 53.2(3)
C110 N24 C95 N17 2.2(11)
C110 N24 C95 C96 -172.5(7)
C98 N17 C95 N24 -178.2(7)
Mg2 N17 C95 N24 16.6(10)
C98 N17 C95 C96 -2.7(8)
Mg2 N17 C95 C96 -167.9(5)
N24 C95 C96 C97 -180.0(7)
N17 C95 C96 C97 4.5(8)
N24 C95 C96 N25 -17.0(11)
N17 C95 C96 N25 167.5(6)
C111 N25 C96 C97 -40.6(11)
C111 N25 C96 C95 160.9(6)
C95 C96 C97 N26 171.2(7)
N25 C96 C97 N26 11.3(14)
C95 C96 C97 C98 -4.3(8)
N25 C96 C97 C98 -164.2(7)
C113 N26 C97 C96 22.8(12)
C113 N26 C97 C98 -162.0(6)
C99 N18 C98 N17 2.7(12)
C99 N18 C98 C97 176.8(7)
C95 N17 C98 N18 175.4(7)
Mg2 N17 C98 N18 -18.8(10)
C95 N17 C98 C97 0.2(7)
Mg2 N17 C98 C97 166.0(5)
C96 C97 C98 N18 -172.5(7)
N26 C97 C98 N18 11.2(11)
C96 C97 C98 N17 2.7(8)
N26 C97 C98 N17 -173.6(6)
C98 N18 C99 N19 -1.6(12)
C98 N18 C99 C100 -173.4(7)
C102 N19 C99 N18 -178.5(7)
Mg2 N19 C99 N18 17.1(10)
C102 N19 C99 C100 -5.7(8)
Mg2 N19 C99 C100 -170.1(5)
C130 N27 C100 C101 -35.6(11)
C130 N27 C100 C99 159.0(6)
N18 C99 C100 C101 179.2(7)
N19 C99 C100 C101 6.3(8)
N18 C99 C100 N27 -13.2(11)
N19 C99 C100 N27 173.9(6)
N27 C100 C101 N28 5.2(14)
C99 C100 C101 N28 172.3(8)
N27 C100 C101 C102 -171.3(7)
C99 C100 C101 C102 -4.2(8)
C132 N28 C101 C100 23.1(12)
C132 N28 C101 C102 -160.7(6)
C103 N20 C102 N19 1.2(12)
C103 N20 C102 C101 177.6(6)
C99 N19 C102 N20 180.0(7)
Mg2 N19 C102 N20 -15.8(11)
C99 N19 C102 C101 3.0(8)
Mg2 N19 C102 C101 167.3(4)
C100 C101 C102 N20 -176.3(7)
N28 C101 C102 N20 6.6(11)
C100 C101 C102 N19 0.7(8)
N28 C101 C102 N19 -176.4(6)
C102 N20 C103 N21 -4.9(11)
C102 N20 C103 C104 -172.6(7)
C106 N21 C103 N20 -175.7(7)
Mg2 N21 C103 N20 22.1(10)
C106 N21 C103 C104 -6.4(8)
Mg2 N21 C103 C104 -168.7(4)
C149 N29 C104 C105 -39.9(11)
C149 N29 C104 C103 157.2(6)
N20 C103 C104 C105 177.2(7)
N21 C103 C104 C105 7.4(8)
N20 C103 C104 N29 -16.5(11)
N21 C103 C104 N29 173.8(6)
N29 C104 C105 C106 -170.3(7)
C103 C104 C105 C106 -5.3(8)
N29 C104 C105 N30 5.9(13)
C103 C104 C105 N30 170.9(7)
C151 N30 C105 C104 29.5(11)
C151 N30 C105 C106 -155.0(7)
C103 N21 C106 C105 3.3(8)
Mg2 N21 C106 C105 164.7(5)
C103 N21 C106 N22 -179.4(7)
Mg2 N21 C106 N22 -17.9(10)
C104 C105 C106 N21 1.5(8)
N30 C105 C106 N21 -174.7(6)
C104 C105 C106 N22 -175.9(6)
N30 C105 C106 N22 7.8(12)
C107 N22 C106 N21 -2.4(11)
C107 N22 C106 C105 174.7(7)
C106 N22 C107 N23 4.2(11)
C106 N22 C107 C108 -172.8(6)
C110 N23 C107 N22 -179.3(7)
Mg2 N23 C107 N22 14.3(10)
C110 N23 C107 C108 -1.9(8)
Mg2 N23 C107 C108 -168.4(5)
C168 N31 C108 C109 -30.7(11)
C168 N31 C108 C107 157.8(6)
N22 C107 C108 N31 -7.6(11)
N23 C107 C108 N31 174.9(6)
N22 C107 C108 C109 179.3(7)
N23 C107 C108 C109 1.9(8)
C170 N32 C109 C108 33.3(11)
C170 N32 C109 C110 -153.3(7)
N31 C108 C109 N32 0.8(13)
C107 C108 C109 N32 173.4(7)
N31 C108 C109 C110 -173.7(7)
C107 C108 C109 C110 -1.1(8)
C95 N24 C110 N23 -4.8(11)
C95 N24 C110 C109 176.3(7)
C107 N23 C110 N24 -177.7(7)
Mg2 N23 C110 N24 -11.8(10)
C107 N23 C110 C109 1.3(8)
Mg2 N23 C110 C109 167.2(5)
N32 C109 C110 N24 4.3(12)
C108 C109 C110 N24 178.9(7)
N32 C109 C110 N23 -174.7(7)
C108 C109 C110 N23 -0.2(8)
C96 N25 C111 C114 175.8(6)
C96 N25 C111 C112 -5.3(8)
N25 C111 C112 C113 73.3(5)
C114 C111 C112 C113 -107.9(6)
C97 N26 C113 C122 -164.7(5)
C97 N26 C113 C112 15.0(8)
C111 C112 C113 N26 -78.2(5)
C111 C112 C113 C122 101.4(5)
N25 C111 C114 C115 -174.2(5)
C112 C111 C114 C115 6.9(9)
C111 C114 C115 C11A 179.1(4)
C111 C114 C115 C116 177.4(4)
C114 C115 C116 C117 23.9(6)
C114 C115 C116 C121 -159.7(6)
C121 C116 C117 C118 -0.4(11)
C115 C116 C117 C118 176.0(6)
C116 C117 C118 C119 4.3(12)
C117 C118 C119 C120 -2.8(12)
C117 C118 C119 Br9 173.4(6)
C118 C119 C120 C121 -2.6(12)
Br9 C119 C120 C121 -178.8(7)
C117 C116 C121 C120 -5.0(11)
C115 C116 C121 C120 178.5(6)
C119 C120 C121 C116 6.5(12)
C114 C115 C11A C12B 175.8(4)
C114 C115 C11A C11B -10.7(4)
C12B C11A C11B C11C -6.6(6)
C115 C11A C11B C11C 180.0(3)
C11A C11B C11C C11D 5.5(7)
C11B C11C C11D C12A 0.5(8)
C11B C11C C11D Br9A -176.1(4)
C11C C11D C12A C12B -5.4(9)
Br9A C11D C12A C12B 171.2(5)
C11B C11A C12B C12A 1.7(6)
C115 C11A C12B C12A 175.1(4)
C11D C12A C12B C11A 4.3(8)
N26 C113 C122 C123 -172.7(4)
C112 C113 C122 C123 7.7(7)
C113 C122 C123 C124 178.0(2)
C113 C122 C123 C12C 169.9(3)
C122 C123 C124 C125 -173.1(3)
C122 C123 C124 C129 5.7(3)
C129 C124 C125 C126 -4.4(4)
C123 C124 C125 C126 174.5(2)
C124 C125 C126 C127 3.1(5)
C125 C126 C127 C128 0.6(6)
C125 C126 C127 Br10 168.7(3)
C126 C127 C128 C129 -3.1(6)
Br10 C127 C128 C129 -171.3(3)
C127 C128 C129 C124 1.9(5)
C125 C124 C129 C128 1.9(4)
C123 C124 C129 C128 -177.0(3)
C122 C123 C12C C12H 162.7(3)
C122 C123 C12C C12D -2.5(3)
C12H C12C C12D C12E 11.9(4)
C123 C12C C12D C12E 177.1(2)
C12C C12D C12E C12F -6.3(5)
C12D C12E C12F C12G -0.4(5)
C12D C12E C12F Br1A 168.1(3)
C12E C12F C12G C12H 1.5(5)
Br1A C12F C12G C12H -167.0(3)
C12D C12C C12H C12G -10.8(4)
C123 C12C C12H C12G -176.0(2)
C12F C12G C12H C12C 4.1(5)
C100 N27 C130 C133 173.6(5)
C100 N27 C130 C131 -7.3(8)
N27 C130 C131 C132 72.2(5)
C133 C130 C131 C132 -108.7(5)
C101 N28 C132 C141 -168.4(5)
C101 N28 C132 C131 19.7(7)
C130 C131 C132 N28 -80.4(5)
C130 C131 C132 C141 108.3(4)
N27 C130 C133 C134 175.2(4)
C131 C130 C133 C134 -3.8(7)
C130 C133 C134 C13A -170.6(3)
C130 C133 C134 C135 -174.3(3)
C133 C134 C135 C136 6.1(3)
C133 C134 C135 C140 178.6(3)
C140 C135 C136 C137 1.7(5)
C134 C135 C136 C137 174.2(3)
C135 C136 C137 C138 1.9(6)
C136 C137 C138 C139 -2.9(6)
C136 C137 C138 Br11 167.2(3)
C137 C138 C139 C140 0.3(6)
Br11 C138 C139 C140 -169.8(3)
C138 C139 C140 C135 3.4(6)
C136 C135 C140 C139 -4.4(5)
C134 C135 C140 C139 -176.9(3)
C133 C134 C13A C13F -20.7(3)
C133 C134 C13A C13B 163.4(3)
C13F C13A C13B C13C 1.3(4)
C134 C13A C13B C13C 177.2(2)
C13A C13B C13C C13D -2.1(5)
C13B C13C C13D C13E 1.1(5)
C13B C13C C13D Br1B 171.5(3)
C13C C13D C13E C13F 0.7(5)
Br1B C13D C13E C13F -169.7(3)
C13B C13A C13F C13E 0.4(4)
C134 C13A C13F C13E -175.4(2)
C13D C13E C13F C13A -1.5(5)
N28 C132 C141 C142 -166.7(4)
C131 C132 C141 C142 5.0(6)
C132 C141 C142 C143 172.2(3)
C141 C142 C143 C144 174.4(3)
C141 C142 C143 C148 -2.8(3)
C148 C143 C144 C145 -2.6(4)
C142 C143 C144 C145 -179.9(2)
C143 C144 C145 C146 1.4(5)
C144 C145 C146 C147 2.6(5)
C144 C145 C146 Br12 -178.7(2)
C145 C146 C147 C148 -5.4(5)
Br12 C146 C147 C148 175.9(2)
C146 C147 C148 C143 4.1(4)
C144 C143 C148 C147 -0.1(4)
C142 C143 C148 C147 177.1(2)
C104 N29 C149 C152 165.9(5)
C104 N29 C149 C150 -3.7(7)
N29 C149 C150 C151 75.4(5)
C152 C149 C150 C151 -92.8(5)
C105 N30 C151 C160 -164.9(6)
C105 N30 C151 C150 9.6(8)
C149 C150 C151 N30 -78.8(5)
C149 C150 C151 C160 95.0(5)
N29 C149 C152 C153 173.2(5)
C150 C149 C152 C153 -19.1(8)
C149 C152 C153 C154 178.5(3)
C149 C152 C153 C15A 171.9(3)
C152 C153 C154 C155 17.1(4)
C152 C153 C154 C159 -163.2(4)
C159 C154 C155 C156 0.4(5)
C153 C154 C155 C156 -179.9(3)
C154 C155 C156 C157 0.0(6)
C155 C156 C157 C158 0.1(6)
C155 C156 C157 Br13 -179.9(3)
C156 C157 C158 C159 -0.4(6)
Br13 C157 C158 C159 179.5(3)
C157 C158 C159 C154 0.8(6)
C155 C154 C159 C158 -0.7(5)
C153 C154 C159 C158 179.6(3)
C152 C153 C15A C15F -179.7(6)
C152 C153 C15A C15B 8.1(5)
C15F C15A C15B C15C 8.4(10)
C153 C15A C15B C15C -179.4(6)
C15A C15B C15C C15D -7.6(13)
C15B C15C C15D C15E 5.4(14)
C15B C15C C15D Br1C 175.8(7)
C15C C15D C15E C15F -3.9(14)
Br1C C15D C15E C15F -174.3(7)
C15B C15A C15F C15E -6.9(11)
C153 C15A C15F C15E -179.1(6)
C15D C15E C15F C15A 4.6(13)
N30 C151 C160 C161 -178.0(5)
C150 C151 C160 C161 8.4(8)
C151 C160 C161 C162 -176.4(3)
C151 C160 C161 C16A 169.5(3)
C160 C161 C162 C167 -15.4(3)
C160 C161 C162 C163 164.4(3)
C167 C162 C163 C164 -0.2(5)
C161 C162 C163 C164 180.0(3)
C162 C163 C164 C165 -0.1(6)
C163 C164 C165 C166 0.2(6)
C163 C164 C165 Br14 179.9(3)
C164 C165 C166 C167 -0.1(6)
Br14 C165 C166 C167 -179.8(3)
C163 C162 C167 C166 0.3(5)
C161 C162 C167 C166 -179.8(3)
C165 C166 C167 C162 -0.2(6)
C160 C161 C16A C16B -176.7(3)
C160 C161 C16A C16F 17.4(3)
C16F C16A C16B C16C -5.4(5)
C161 C16A C16B C16C -171.2(3)
C16A C16B C16C C16D -0.2(6)
C16B C16C C16D C16E 5.6(6)
C16B C16C C16D Br1D -158.5(3)
C16C C16D C16E C16F -5.4(6)
Br1D C16D C16E C16F 158.7(3)
C16D C16E C16F C16A -0.2(5)
C16B C16A C16F C16E 5.6(4)
C161 C16A C16F C16E 171.4(2)
C108 N31 C168 C171 172.8(5)
C108 N31 C168 C169 -11.3(8)
N31 C168 C169 C170 75.5(6)
C171 C168 C169 C170 -108.9(5)
C109 N32 C170 C179 -179.4(5)
C109 N32 C170 C169 5.8(8)
C168 C169 C170 N32 -70.7(5)
C168 C169 C170 C179 115.1(4)
N31 C168 C171 C172 174.3(5)
C169 C168 C171 C172 -1.5(7)
C168 C171 C172 C173 177.9(3)
C171 C172 C173 C174 -1.7(3)
C171 C172 C173 C178 173.4(3)
C178 C173 C174 C175 3.6(4)
C172 C173 C174 C175 178.7(2)
C173 C174 C175 C176 -3.6(5)
C174 C175 C176 C177 6.1(5)
C174 C175 C176 Br15 174.1(2)
C175 C176 C177 C178 -8.5(5)
Br15 C176 C177 C178 -176.5(2)
C174 C173 C178 C177 -6.0(4)
C172 C173 C178 C177 178.9(2)
C176 C177 C178 C173 8.5(4)
N32 C170 C179 C180 -177.5(4)
C169 C170 C179 C180 -3.3(6)
C170 C179 C180 C18A 176.3(3)
C170 C179 C180 C181 -173.7(3)
C179 C180 C181 C182 163.7(2)
C179 C180 C181 C186 -26.9(2)
C186 C181 C182 C183 7.2(4)
C180 C181 C182 C183 176.6(2)
C181 C182 C183 C184 -4.7(5)
C182 C183 C184 C185 1.4(6)
C182 C183 C184 Br16 168.1(3)
C183 C184 C185 C186 -0.6(6)
Br16 C184 C185 C186 -167.3(3)
C182 C181 C186 C185 -6.4(5)
C180 C181 C186 C185 -175.8(3)
C184 C185 C186 C181 3.1(6)
C179 C180 C18A C18F 5.3(2)
C179 C180 C18A C18B -168.2(2)
C18F C18A C18B C18C 9.1(3)
C180 C18A C18B C18C -177.4(2)
C18A C18B C18C C18D -4.9(4)
C18B C18C C18D C18E -1.2(5)
C18B C18C C18D Br1E -177.1(2)
C18C C18D C18E C18F 3.3(5)
Br1E C18D C18E C18F 179.2(2)
C18B C18A C18F C18E -7.0(4)
C180 C18A C18F C18E 179.4(2)
C18D C18E C18F C18A 0.9(4)
Mg2 O2 S2 C187 159.43(19)
Mg2 O2 S2 C188 -95.8(2)
Mg2 O2 S2A C18G -165.95(17)
Mg2 O2 S2A C18H -60.8(2)

loop_
_platon_squeeze_void_nr
_platon_squeeze_void_average_x
_platon_squeeze_void_average_y
_platon_squeeze_void_average_z
_platon_squeeze_void_volume
_platon_squeeze_void_count_electrons
_platon_squeeze_void_content
1 0.458 -0.044 0.000 4222 1170 ' '
2 0.500 0.500 0.500 152 57 ' '
3 0.733 0.464 0.695 16 5 ' '
4 0.267 0.536 0.305 17 6 ' '
